data_7033453
loop_
_publ_author_name
'Schouwey, Cl\'ement'
'Papmeyer, Marcus'
'Scopelliti, Rosario'
'Severin, Kay'

_publ_section_title
;
 A heterometallic macrocycle as a redox-controlled molecular hinge.
;
_journal_issue 5
_journal_name_full 'Dalton transactions (Cambridge, England : 2003)'
_journal_page_first 2252
_journal_page_last 2258
_journal_paper_doi 10.1039/c4dt03331k
_journal_volume 44
_journal_year 2015
_chemical_formula_moiety 'C114 H96 Cl2 Cu2 N8 P4 Pt2, 2(B F4)'
_chemical_formula_sum 'C114 H96 B2 Cl2 Cu2 F8 N8 P4 Pt2'
_chemical_formula_weight 2463.65
_space_group_IT_number 2
_symmetry_cell_setting triclinic
_symmetry_space_group_name_Hall '-P 1'
_symmetry_space_group_name_H-M 'P -1'
_atom_sites_solution_hydrogens geom
_atom_sites_solution_primary direct
_atom_sites_solution_secondary difmap
_audit_creation_method SHELXL-97
_audit_update_record
;
2014-10-29 deposited with the CCDC.
2014-12-11 downloaded from the CCDC.
;
_cell_angle_alpha 97.000(12)
_cell_angle_beta 94.811(9)
_cell_angle_gamma 98.134(12)
_cell_formula_units_Z 4
_cell_length_a 20.670(3)
_cell_length_b 24.221(3)
_cell_length_c 24.333(3)
_cell_measurement_reflns_used 321
_cell_measurement_temperature 100(2)
_cell_measurement_theta_max 22
_cell_measurement_theta_min 3
_cell_volume 11906(3)
_computing_cell_refinement 'Dirax/lsq (Duisenberg & Schreurs, 1989-2000)'
_computing_data_collection 'Collect (Bruker AXS BV, 1997-2004)'
_computing_data_reduction 'EvalCCD (Duisenberg & Schreurs, 1990-2000)'
_computing_molecular_graphics 'Bruker SHELXTL'
_computing_publication_material 'Bruker SHELXTL'
_computing_structure_refinement 'SHELXL-97 (Sheldrick, 1997)'
_computing_structure_solution 'SHELXS-97 (Sheldrick, 1990)'
_diffrn_ambient_temperature 100(2)
_diffrn_measured_fraction_theta_full 0.988
_diffrn_measured_fraction_theta_max 0.988
_diffrn_measurement_device_type 'Bruker APEX II CCD'
_diffrn_measurement_method 'phi and omega scans'
_diffrn_radiation_monochromator graphite
_diffrn_radiation_source 'fine-focus sealed tube'
_diffrn_radiation_type MoK\a
_diffrn_radiation_wavelength 0.71073
_diffrn_reflns_av_R_equivalents 0.0702
_diffrn_reflns_av_sigmaI/netI 0.0807
_diffrn_reflns_limit_h_max 21
_diffrn_reflns_limit_h_min -21
_diffrn_reflns_limit_k_max 24
_diffrn_reflns_limit_k_min -24
_diffrn_reflns_limit_l_max 24
_diffrn_reflns_limit_l_min -24
_diffrn_reflns_number 90411
_diffrn_reflns_theta_full 21.26
_diffrn_reflns_theta_max 21.26
_diffrn_reflns_theta_min 3.00
_exptl_absorpt_coefficient_mu 2.853
_exptl_absorpt_correction_T_max 0.7447
_exptl_absorpt_correction_T_min 0.5769
_exptl_absorpt_correction_type multi-scan
_exptl_absorpt_process_details 'SADABS 2008, Bruker AXS, 2008'
_exptl_crystal_colour green
_exptl_crystal_density_diffrn 1.374
_exptl_crystal_density_method 'not measured'
_exptl_crystal_description prismatic
_exptl_crystal_F_000 4904
_exptl_crystal_size_max 0.30
_exptl_crystal_size_mid 0.22
_exptl_crystal_size_min 0.21
_refine_diff_density_max 2.341
_refine_diff_density_min -1.921
_refine_diff_density_rms 0.226
_refine_ls_extinction_method none
_refine_ls_goodness_of_fit_ref 1.112
_refine_ls_hydrogen_treatment constr
_refine_ls_matrix_type full
_refine_ls_number_parameters 2571
_refine_ls_number_reflns 26157
_refine_ls_number_restraints 1903
_refine_ls_restrained_S_all 1.086
_refine_ls_R_factor_all 0.1487
_refine_ls_R_factor_gt 0.1174
_refine_ls_shift/su_max 0.003
_refine_ls_shift/su_mean 0.000
_refine_ls_structure_factor_coef Fsqd
_refine_ls_weighting_details 'calc w=1/[\s^2^(Fo^2^)+(0.0000P)^2^+898.3470P] where P=(Fo^2^+2Fc^2^)/3'
_refine_ls_weighting_scheme calc
_refine_ls_wR_factor_gt 0.2663
_refine_ls_wR_factor_ref 0.2801
_reflns_number_gt 18725
_reflns_number_total 26157
_reflns_threshold_expression >2sigma(I)
_cod_data_source_file c4dt03331k1.cif
_cod_data_source_block cs-361cu
_cod_depositor_comments 'Adding full bibliography for 7033452--7033453.cif.'
_cod_database_code 7033453

loop_
_symmetry_equiv_pos_as_xyz
'x, y, z'
'-x, -y, -z'

loop_
_atom_site_label
_atom_site_type_symbol
_atom_site_fract_x
_atom_site_fract_y
_atom_site_fract_z
_atom_site_U_iso_or_equiv
_atom_site_adp_type
_atom_site_occupancy
_atom_site_symmetry_multiplicity
_atom_site_calc_flag
_atom_site_refinement_flags
_atom_site_disorder_assembly
_atom_site_disorder_group
Pt1 Pt 0.59659(5) 0.35200(5) 0.10547(5) 0.0489(3) Uani 1 1 d . A .
Pt2 Pt 0.97788(4) 0.35682(4) 0.14044(4) 0.0302(3) Uani 1 1 d . . .
Pt3 Pt 0.72421(5) 0.16549(4) 0.58800(4) 0.0409(3) Uani 1 1 d . . .
Pt4 Pt 0.76044(6) -0.09550(4) 0.33270(5) 0.0523(3) Uani 1 1 d . . .
Cu1 Cu 0.73013(17) 0.04051(13) 0.12565(14) 0.0531(9) Uani 1 1 d . . .
Cu2 Cu 0.79180(14) 0.36732(11) 0.43268(12) 0.0330(7) Uani 1 1 d . . .
Cu3 Cu 0.48430(15) 0.13162(15) 0.28716(15) 0.0528(9) Uani 1 1 d . . .
Cu4 Cu 1.03577(15) 0.19866(14) 0.37654(12) 0.0439(8) Uani 1 1 d . . .
Cl1 Cl 0.6740(4) 0.0653(3) 0.1995(3) 0.0568(19) Uani 1 1 d . . .
Cl2 Cl 0.8459(3) 0.2920(2) 0.4178(3) 0.0378(15) Uani 1 1 d . . .
Cl3 Cl 0.4327(5) 0.1546(6) 0.3611(5) 0.126(5) Uani 1 1 d . . .
Cl4 Cl 1.0809(5) 0.1262(4) 0.3380(5) 0.099(3) Uani 1 1 d . . .
P1 P 0.5973(4) 0.4464(4) 0.1307(3) 0.068(3) Uani 1 1 d . . .
P2 P 0.5770(3) 0.3563(3) 0.0115(3) 0.0438(18) Uani 1 1 d . . .
P3 P 1.0196(3) 0.4450(3) 0.1214(3) 0.0357(16) Uani 1 1 d . . .
P4 P 1.0001(3) 0.3143(3) 0.0552(3) 0.0341(15) Uani 1 1 d . . .
P5 P 0.7728(3) 0.1522(3) 0.6727(3) 0.0386(16) Uani 1 1 d . . .
P6 P 0.6198(3) 0.1575(3) 0.6144(3) 0.0438(18) Uani 1 1 d . . .
P7 P 0.8642(4) -0.1189(3) 0.3484(3) 0.0465(18) Uani 1 1 d . . .
P8 P 0.7074(5) -0.1813(3) 0.3469(3) 0.063(2) Uani 1 1 d . . .
N1 N 0.6885(12) 0.0920(9) 0.0792(10) 0.060(6) Uani 1 1 d U . .
N2 N 0.7320(13) -0.0059(9) 0.0463(10) 0.064(6) Uani 1 1 d U A .
N3 N 0.7008(9) 0.3487(8) 0.3760(8) 0.035(4) Uani 1 1 d U . .
N4 N 0.7335(10) 0.3282(8) 0.4813(8) 0.037(4) Uani 1 1 d U A .
N5 N 0.8257(10) 0.0889(9) 0.1459(8) 0.045(5) Uani 1 1 d U . .
N6 N 0.7730(12) -0.0126(9) 0.1684(10) 0.059(6) Uani 1 1 d U . .
N7 N 0.8457(10) 0.4132(7) 0.3843(8) 0.035(4) Uani 1 1 d U . .
N8 N 0.7901(10) 0.4462(8) 0.4742(8) 0.037(4) Uani 1 1 d U . .
N9 N 0.5726(11) 0.1619(8) 0.3258(9) 0.048(5) Uani 1 1 d U . .
N10 N 0.5292(11) 0.1721(10) 0.2235(9) 0.060(6) Uani 1 1 d U . .
N11 N 1.0007(9) 0.2177(7) 0.4559(7) 0.028(4) Uani 1 1 d U . .
N12 N 1.1194(10) 0.2379(10) 0.4216(8) 0.047(5) Uani 1 1 d U . .
N13 N 0.5082(10) 0.0465(9) 0.2728(8) 0.043(5) Uani 1 1 d U . .
N14 N 0.4010(11) 0.0920(12) 0.2450(11) 0.071(6) Uani 1 1 d U . .
N15 N 0.9458(11) 0.1624(8) 0.3411(10) 0.054(5) Uani 1 1 d U . .
N16 N 1.0085(9) 0.2652(7) 0.3316(7) 0.031(4) Uani 1 1 d U . .
C1 C 0.6060(14) 0.2707(13) 0.0863(13) 0.065(8) Uani 1 1 d U . .
C2 C 0.6220(15) 0.2228(15) 0.0770(13) 0.069(7) Uani 1 1 d U A .
C3 C 0.6425(16) 0.1716(13) 0.0589(13) 0.070(6) Uani 1 1 d U . .
C4 C 0.6285(18) 0.1498(13) 0.0049(13) 0.083(7) Uani 1 1 d U A .
H4 H 0.6077 0.1704 -0.0203 0.099 Uiso 1 1 calc R . .
C5 C 0.6436(18) 0.0992(12) -0.0134(13) 0.080(7) Uani 1 1 d U . .
H5 H 0.6289 0.0827 -0.0506 0.096 Uiso 1 1 calc R A .
C6 C 0.6805(16) 0.0702(11) 0.0208(13) 0.066(6) Uani 1 1 d U A .
C7 C 0.6709(14) 0.1386(12) 0.0948(13) 0.063(7) Uani 1 1 d U A .
H7 H 0.6773 0.1522 0.1334 0.075 Uiso 1 1 calc R . .
C8 C 0.7044(15) 0.0185(10) 0.0077(12) 0.058(6) Uani 1 1 d U . .
H8 H 0.7003 0.0014 -0.0300 0.069 Uiso 1 1 calc R A .
C9 C 0.7512(17) -0.0587(12) 0.0282(13) 0.072(7) Uani 1 1 d U . .
H9A H 0.7383 -0.0689 -0.0122 0.086 Uiso 1 1 calc R A .
H9B H 0.7280 -0.0880 0.0476 0.086 Uiso 1 1 calc R . .
C10 C 0.8258(19) -0.0566(12) 0.0402(13) 0.070(6) Uani 1 1 d U A .
C11 C 0.869(2) -0.0097(15) 0.0457(14) 0.088(8) Uani 1 1 d U . .
H11 H 0.8521 0.0247 0.0442 0.106 Uiso 1 1 calc R A .
C12 C 0.938(2) -0.0071(15) 0.0536(13) 0.082(7) Uani 1 1 d U A .
H12 H 0.9681 0.0267 0.0550 0.099 Uiso 1 1 calc R . .
C13 C 0.958(2) -0.0597(15) 0.0592(14) 0.088(8) Uani 1 1 d U . .
H13 H 1.0036 -0.0611 0.0653 0.106 Uiso 1 1 calc R A .
C14 C 0.914(2) -0.1104(16) 0.0562(14) 0.093(8) Uani 1 1 d U A .
H14 H 0.9298 -0.1449 0.0598 0.112 Uiso 1 1 calc R . .
C15 C 0.848(2) -0.1081(14) 0.0480(13) 0.082(7) Uani 1 1 d U . .
H15 H 0.8171 -0.1412 0.0475 0.099 Uiso 1 1 calc R A .
C16 C 0.6025(12) 0.3426(14) 0.1869(12) 0.058(5) Uani 1 1 d U . .
C17 C 0.6133(12) 0.3429(14) 0.2367(12) 0.058(5) Uani 1 1 d U A .
C18 C 0.6198(12) 0.3346(12) 0.2951(11) 0.049(5) Uani 1 1 d U . .
C19 C 0.5726(13) 0.3121(12) 0.3236(12) 0.053(6) Uani 1 1 d U A .
H19 H 0.5293 0.3003 0.3059 0.063 Uiso 1 1 calc R . .
C20 C 0.5874(12) 0.3061(11) 0.3804(11) 0.047(5) Uani 1 1 d U . .
H20 H 0.5543 0.2902 0.4011 0.056 Uiso 1 1 calc R A .
C21 C 0.6498(11) 0.3235(11) 0.4045(10) 0.039(5) Uani 1 1 d U A .
C22 C 0.6871(11) 0.3542(10) 0.3247(11) 0.041(5) Uani 1 1 d U A .
H22 H 0.7206 0.3712 0.3050 0.049 Uiso 1 1 calc R . .
C23 C 0.6719(12) 0.3117(10) 0.4609(10) 0.039(5) Uani 1 1 d U . .
H23 H 0.6417 0.2925 0.4822 0.047 Uiso 1 1 calc R A .
C24 C 0.7524(13) 0.3028(10) 0.5313(10) 0.043(5) Uani 1 1 d U . .
H24A H 0.7752 0.2706 0.5203 0.051 Uiso 1 1 calc R A .
H24B H 0.7122 0.2883 0.5478 0.051 Uiso 1 1 calc R . .
C25 C 0.7965(14) 0.3442(11) 0.5743(11) 0.047(5) Uani 1 1 d U A .
C26 C 0.8647(13) 0.3599(11) 0.5715(11) 0.048(6) Uani 1 1 d U . .
H26 H 0.8833 0.3468 0.5388 0.057 Uiso 1 1 calc R A .
C27 C 0.9055(15) 0.3936(11) 0.6146(11) 0.054(6) Uani 1 1 d U A .
H27 H 0.9510 0.4039 0.6114 0.065 Uiso 1 1 calc R . .
C28 C 0.8785(17) 0.4117(13) 0.6622(12) 0.069(7) Uani 1 1 d U . .
H28 H 0.9067 0.4328 0.6928 0.083 Uiso 1 1 calc R A .
C29 C 0.8132(17) 0.4007(13) 0.6672(13) 0.073(7) Uani 1 1 d U A .
H29 H 0.7955 0.4169 0.6990 0.087 Uiso 1 1 calc R . .
C30 C 0.7720(15) 0.3649(12) 0.6244(11) 0.057(6) Uani 1 1 d U . .
H30 H 0.7270 0.3543 0.6292 0.069 Uiso 1 1 calc R A .
C31 C 0.6522(18) 0.4700(11) 0.1938(11) 0.060(6) Uani 1 1 d U A .
C32 C 0.6320(19) 0.4913(11) 0.2422(12) 0.070(7) Uani 1 1 d U . .
H32 H 0.5881 0.4985 0.2435 0.084 Uiso 1 1 calc R A .
C33 C 0.677(2) 0.5030(12) 0.2918(13) 0.082(8) Uani 1 1 d U A .
H33 H 0.6626 0.5146 0.3267 0.098 Uiso 1 1 calc R . .
C34 C 0.741(2) 0.4972(12) 0.2878(12) 0.078(7) Uani 1 1 d U . .
H34 H 0.7718 0.5067 0.3202 0.093 Uiso 1 1 calc R A .
C35 C 0.7647(19) 0.4773(11) 0.2361(12) 0.074(7) Uani 1 1 d U A .
H35 H 0.8095 0.4737 0.2334 0.089 Uiso 1 1 calc R . .
C36 C 0.7175(17) 0.4635(11) 0.1899(12) 0.063(7) Uani 1 1 d U . .
H36 H 0.7304 0.4493 0.1550 0.076 Uiso 1 1 calc R A .
C37A C 0.5291(12) 0.4855(11) 0.1501(14) 0.041(7) Uani 0.527(18) 1 d PGU A 1
C38A C 0.5324(11) 0.5422(11) 0.1702(13) 0.046(8) Uani 0.527(18) 1 d PGU A 1
H38A H 0.5739 0.5653 0.1799 0.055 Uiso 0.527(18) 1 calc PR A 1
C39A C 0.4750(14) 0.5651(9) 0.1761(13) 0.051(9) Uani 0.527(18) 1 d PGU A 1
H39A H 0.4772 0.6038 0.1898 0.061 Uiso 0.527(18) 1 calc PR A 1
C40A C 0.4142(12) 0.5313(12) 0.1619(14) 0.047(7) Uani 0.527(18) 1 d PGU A 1
H40A H 0.3750 0.5470 0.1659 0.057 Uiso 0.527(18) 1 calc PR A 1
C41A C 0.4109(11) 0.4746(11) 0.1419(14) 0.047(6) Uani 0.527(18) 1 d PGU A 1
H41A H 0.3694 0.4515 0.1322 0.056 Uiso 0.527(18) 1 calc PR A 1
C42A C 0.4683(15) 0.4517(9) 0.1360(14) 0.040(6) Uani 0.527(18) 1 d PGU A 1
H42A H 0.4661 0.4130 0.1223 0.047 Uiso 0.527(18) 1 calc PR A 1
C37B C 0.5008(12) 0.4427(13) 0.1412(15) 0.038(7) Uani 0.473(18) 1 d PGU A 2
C38B C 0.4719(14) 0.4071(12) 0.1760(14) 0.036(7) Uani 0.473(18) 1 d PGU A 2
H38B H 0.4972 0.3834 0.1940 0.043 Uiso 0.473(18) 1 calc PR A 2
C39B C 0.4061(14) 0.4062(12) 0.1843(13) 0.044(9) Uani 0.473(18) 1 d PGU A 2
H39B H 0.3864 0.3818 0.2081 0.052 Uiso 0.473(18) 1 calc PR A 2
C40B C 0.3692(12) 0.4409(14) 0.1580(15) 0.044(8) Uani 0.473(18) 1 d PGU A 2
H40B H 0.3242 0.4403 0.1637 0.053 Uiso 0.473(18) 1 calc PR A 2
C41B C 0.3981(15) 0.4765(13) 0.1232(15) 0.046(6) Uani 0.473(18) 1 d PGU A 2
H41B H 0.3728 0.5002 0.1052 0.056 Uiso 0.473(18) 1 calc PR A 2
C42B C 0.4639(15) 0.4774(13) 0.1149(14) 0.042(6) Uani 0.473(18) 1 d PGU A 2
H42B H 0.4836 0.5018 0.0911 0.051 Uiso 0.473(18) 1 calc PR A 2
C43 C 0.6233(16) 0.4922(12) 0.0791(10) 0.060(7) Uani 1 1 d U A .
H43A H 0.6162 0.5309 0.0926 0.072 Uiso 1 1 calc R . .
H43B H 0.6711 0.4931 0.0775 0.072 Uiso 1 1 calc R . .
C44 C 0.5896(15) 0.4763(11) 0.0203(10) 0.056(6) Uani 1 1 d U . .
H44A H 0.5415 0.4696 0.0221 0.067 Uiso 1 1 calc R A .
H44B H 0.5995 0.5086 -0.0006 0.067 Uiso 1 1 calc R . .
C45 C 0.6088(15) 0.4257(11) -0.0113(10) 0.054(7) Uani 1 1 d U A .
H45A H 0.6574 0.4301 -0.0083 0.064 Uiso 1 1 calc R . .
H45B H 0.5932 0.4244 -0.0511 0.064 Uiso 1 1 calc R . .
C46 C 0.4902(12) 0.3444(11) -0.0104(9) 0.063(7) Uani 1 1 d DU A .
C47 C 0.4472(11) 0.3298(11) 0.0276(13) 0.083(8) Uani 1 1 d DU . .
H47 H 0.4637 0.3226 0.0632 0.100 Uiso 1 1 calc R A .
C48 C 0.3799(12) 0.3255(13) 0.0140(14) 0.094(8) Uani 1 1 d DU A .
H48 H 0.3511 0.3162 0.0410 0.113 Uiso 1 1 calc R . .
C49 C 0.3537(17) 0.3344(15) -0.0376(12) 0.099(8) Uani 1 1 d DU . .
H49 H 0.3076 0.3300 -0.0470 0.119 Uiso 1 1 calc R A .
C50 C 0.3971(12) 0.3499(14) -0.0754(16) 0.098(8) Uani 1 1 d DU A .
H50 H 0.3807 0.3558 -0.1115 0.118 Uiso 1 1 calc R . .
C51 C 0.4644(13) 0.3569(13) -0.0609(12) 0.083(8) Uani 1 1 d DU . .
H51 H 0.4934 0.3706 -0.0862 0.100 Uiso 1 1 calc R A .
C52 C 0.6099(13) 0.3059(10) -0.0355(11) 0.046(6) Uani 1 1 d U A .
C53 C 0.5717(14) 0.2686(11) -0.0782(11) 0.054(6) Uani 1 1 d U . .
H53 H 0.5256 0.2682 -0.0834 0.065 Uiso 1 1 calc R A .
C54 C 0.6020(15) 0.2312(12) -0.1137(12) 0.061(6) Uani 1 1 d U A .
H54 H 0.5756 0.2042 -0.1412 0.073 Uiso 1 1 calc R . .
C55 C 0.6697(16) 0.2336(13) -0.1089(13) 0.069(7) Uani 1 1 d U . .
H55 H 0.6890 0.2094 -0.1342 0.082 Uiso 1 1 calc R A .
C56 C 0.7086(16) 0.2697(12) -0.0691(13) 0.065(6) Uani 1 1 d U A .
H56 H 0.7548 0.2700 -0.0656 0.078 Uiso 1 1 calc R . .
C57 C 0.6784(13) 0.3091(11) -0.0307(12) 0.055(6) Uani 1 1 d U . .
H57 H 0.7052 0.3360 -0.0034 0.065 Uiso 1 1 calc R A .
C58 C 0.9495(12) 0.2779(10) 0.1585(9) 0.034(5) Uani 1 1 d U . .
C59 C 0.9350(12) 0.2292(11) 0.1635(9) 0.038(5) Uani 1 1 d U . .
C60 C 0.9157(13) 0.1707(10) 0.1660(10) 0.043(5) Uani 1 1 d U . .
C61 C 0.9543(14) 0.1395(11) 0.1946(11) 0.049(6) Uani 1 1 d U . .
H61 H 0.9959 0.1565 0.2132 0.059 Uiso 1 1 calc R . .
C62 C 0.9301(13) 0.0793(10) 0.1963(11) 0.046(5) Uani 1 1 d U . .
H62 H 0.9579 0.0550 0.2101 0.055 Uiso 1 1 calc R . .
C63 C 0.8655(13) 0.0604(11) 0.1769(11) 0.045(5) Uani 1 1 d U . .
C64 C 0.8506(12) 0.1446(11) 0.1439(10) 0.042(5) Uani 1 1 d U . .
H64 H 0.8228 0.1671 0.1267 0.050 Uiso 1 1 calc R . .
C65 C 0.8333(15) 0.0037(12) 0.1855(12) 0.057(6) Uani 1 1 d U . .
H65 H 0.8578 -0.0204 0.2038 0.069 Uiso 1 1 calc R . .
C66 C 0.7414(17) -0.0644(12) 0.1889(14) 0.077(7) Uani 1 1 d U . .
H66A H 0.7206 -0.0533 0.2230 0.093 Uiso 1 1 calc R . .
H66B H 0.7758 -0.0870 0.1992 0.093 Uiso 1 1 calc R . .
C67 C 0.6905(15) -0.1004(12) 0.1470(13) 0.088(7) Uani 1 1 d DU . .
C68 C 0.7077(19) -0.1505(12) 0.1263(12) 0.107(9) Uani 1 1 d DU . .
H68 H 0.7492 -0.1610 0.1364 0.128 Uiso 1 1 calc R . .
C69 C 0.6607(17) -0.1842(15) 0.0901(14) 0.112(9) Uani 1 1 d DU . .
H69 H 0.6708 -0.2200 0.0761 0.135 Uiso 1 1 calc R . .
C70 C 0.6006(17) -0.1726(14) 0.0716(16) 0.110(9) Uani 1 1 d DU . .
H70 H 0.5706 -0.1972 0.0446 0.132 Uiso 1 1 calc R . .
C71 C 0.5882(18) -0.1219(13) 0.0958(13) 0.099(9) Uani 1 1 d DU . .
H71 H 0.5465 -0.1117 0.0859 0.119 Uiso 1 1 calc R . .
C72 C 0.6314(14) -0.0845(13) 0.1334(13) 0.083(8) Uani 1 1 d DU . .
H72 H 0.6206 -0.0495 0.1490 0.100 Uiso 1 1 calc R . .
C73 C 0.9521(12) 0.3888(9) 0.2146(11) 0.037(6) Uani 1 1 d U . .
C74 C 0.9344(12) 0.4077(10) 0.2569(11) 0.035(5) Uani 1 1 d U . .
C75 C 0.9111(11) 0.4301(9) 0.3085(9) 0.032(5) Uani 1 1 d U . .
C76 C 0.9284(12) 0.4868(10) 0.3312(10) 0.040(5) Uani 1 1 d U . .
H76 H 0.9583 0.5116 0.3145 0.047 Uiso 1 1 calc R . .
C77 C 0.9007(12) 0.5060(10) 0.3791(10) 0.040(5) Uani 1 1 d U . .
H77 H 0.9088 0.5449 0.3935 0.047 Uiso 1 1 calc R . .
C78 C 0.8605(12) 0.4680(10) 0.4063(10) 0.036(5) Uani 1 1 d U . .
C79 C 0.8725(11) 0.3938(9) 0.3388(10) 0.033(5) Uani 1 1 d U . .
H79 H 0.8653 0.3545 0.3265 0.039 Uiso 1 1 calc R . .
C80 C 0.8294(12) 0.4864(11) 0.4526(10) 0.041(5) Uani 1 1 d U . .
H80 H 0.8354 0.5249 0.4682 0.049 Uiso 1 1 calc R . .
C81 C 0.7507(13) 0.4638(10) 0.5172(10) 0.043(5) Uani 1 1 d U . .
H81A H 0.7668 0.5037 0.5320 0.051 Uiso 1 1 calc R . .
H81B H 0.7564 0.4413 0.5481 0.051 Uiso 1 1 calc R . .
C82 C 0.6807(13) 0.4576(9) 0.4980(9) 0.047(5) Uani 1 1 d DU . .
C83 C 0.6314(11) 0.4452(9) 0.5323(12) 0.064(6) Uani 1 1 d DU . .
H83 H 0.6453 0.4395 0.5691 0.077 Uiso 1 1 calc R . .
C84 C 0.5638(13) 0.4404(11) 0.5183(13) 0.076(7) Uani 1 1 d DU . .
H84 H 0.5327 0.4320 0.5438 0.091 Uiso 1 1 calc R . .
C85 C 0.5455(16) 0.4487(12) 0.4639(12) 0.081(7) Uani 1 1 d DU . .
H85 H 0.5000 0.4456 0.4520 0.097 Uiso 1 1 calc R . .
C86 C 0.5906(11) 0.4614(12) 0.4264(14) 0.075(7) Uani 1 1 d DU . .
H86 H 0.5765 0.4655 0.3891 0.090 Uiso 1 1 calc R . .
C87 C 0.6575(12) 0.4678(11) 0.4449(10) 0.059(6) Uani 1 1 d DU . .
H87 H 0.6886 0.4796 0.4204 0.070 Uiso 1 1 calc R . .
C88 C 0.9843(14) 0.5057(10) 0.1483(10) 0.044(5) Uani 1 1 d U . .
C89 C 0.9156(15) 0.5010(12) 0.1526(11) 0.056(6) Uani 1 1 d U . .
H89 H 0.8891 0.4651 0.1498 0.067 Uiso 1 1 calc R . .
C90 C 0.8884(18) 0.5499(13) 0.1608(12) 0.069(7) Uani 1 1 d U . .
H90 H 0.8419 0.5463 0.1590 0.083 Uiso 1 1 calc R . .
C91 C 0.9220(18) 0.6009(14) 0.1710(12) 0.072(7) Uani 1 1 d U . .
H91 H 0.9004 0.6325 0.1796 0.086 Uiso 1 1 calc R . .
C92 C 0.9939(18) 0.6087(13) 0.1687(12) 0.072(7) Uani 1 1 d U . .
H92 H 1.0200 0.6449 0.1753 0.087 Uiso 1 1 calc R . .
C93 C 1.0218(16) 0.5589(11) 0.1563(11) 0.059(6) Uani 1 1 d U . .
H93 H 1.0677 0.5621 0.1533 0.071 Uiso 1 1 calc R . .
C94 C 1.1064(11) 0.4627(10) 0.1504(8) 0.047(6) Uani 1 1 d DU . .
C95 C 1.1574(10) 0.4791(9) 0.1189(10) 0.058(6) Uani 1 1 d DU . .
H95 H 1.1490 0.4805 0.0801 0.069 Uiso 1 1 calc R . .
C96 C 1.2202(12) 0.4933(11) 0.1453(10) 0.076(7) Uani 1 1 d DU . .
H96 H 1.2555 0.5033 0.1241 0.091 Uiso 1 1 calc R . .
C97 C 1.2333(14) 0.4933(13) 0.2024(9) 0.077(7) Uani 1 1 d DU . .
H97 H 1.2761 0.5070 0.2205 0.093 Uiso 1 1 calc R . .
C98 C 1.1832(10) 0.4732(13) 0.2325(11) 0.070(7) Uani 1 1 d DU . .
H98 H 1.1929 0.4683 0.2703 0.084 Uiso 1 1 calc R . .
C99 C 1.1186(12) 0.4599(12) 0.2078(9) 0.067(7) Uani 1 1 d DU . .
H99 H 1.0836 0.4492 0.2292 0.081 Uiso 1 1 calc R . .
C100 C 1.0154(13) 0.4544(9) 0.0476(9) 0.036(5) Uani 1 1 d U . .
H10A H 0.9694 0.4577 0.0355 0.043 Uiso 1 1 calc R . .
H10B H 1.0423 0.4910 0.0449 0.043 Uiso 1 1 calc R . .
C101 C 1.0369(13) 0.4103(9) 0.0049(9) 0.036(5) Uani 1 1 d U . .
H10C H 1.0810 0.4024 0.0177 0.044 Uiso 1 1 calc R . .
H10D H 1.0393 0.4246 -0.0314 0.044 Uiso 1 1 calc R . .
C102 C 0.9831(14) 0.3523(9) -0.0020(8) 0.043(6) Uani 1 1 d U . .
H10E H 0.9861 0.3288 -0.0377 0.052 Uiso 1 1 calc R . .
H10F H 0.9380 0.3618 -0.0021 0.052 Uiso 1 1 calc R . .
C103 C 1.0816(12) 0.2996(9) 0.0553(8) 0.049(6) Uani 1 1 d DU . .
C104 C 1.1273(11) 0.3113(9) 0.1021(10) 0.059(6) Uani 1 1 d DU . .
H104 H 1.1125 0.3258 0.1361 0.071 Uiso 1 1 calc R . .
C105 C 1.1929(13) 0.3035(11) 0.1033(11) 0.063(6) Uani 1 1 d DU . .
H105 H 1.2230 0.3134 0.1358 0.075 Uiso 1 1 calc R . .
C106 C 1.2102(14) 0.2801(12) 0.0527(9) 0.065(6) Uani 1 1 d DU . .
H106 H 1.2538 0.2721 0.0521 0.078 Uiso 1 1 calc R . .
C107 C 1.1699(12) 0.2672(11) 0.0029(11) 0.055(6) Uani 1 1 d DU . .
H107 H 1.1849 0.2522 -0.0308 0.066 Uiso 1 1 calc R . .
C108 C 1.1054(14) 0.2781(10) 0.0059(10) 0.052(6) Uani 1 1 d DU . .
H108 H 1.0761 0.2704 -0.0272 0.063 Uiso 1 1 calc R . .
C109 C 0.9469(13) 0.2484(11) 0.0314(10) 0.047(6) Uani 1 1 d U . .
C110 C 0.9704(14) 0.1956(11) 0.0311(10) 0.048(6) Uani 1 1 d U . .
H110 H 1.0153 0.1927 0.0401 0.057 Uiso 1 1 calc R . .
C111 C 0.9225(15) 0.1494(13) 0.0166(11) 0.059(6) Uani 1 1 d U . .
H111 H 0.9364 0.1139 0.0184 0.071 Uiso 1 1 calc R . .
C112 C 0.8605(16) 0.1483(13) 0.0009(11) 0.061(6) Uani 1 1 d U . .
H112 H 0.8320 0.1136 -0.0100 0.074 Uiso 1 1 calc R . .
C113 C 0.8371(14) 0.1996(12) 0.0006(11) 0.057(6) Uani 1 1 d U . .
H113 H 0.7920 0.2006 -0.0097 0.069 Uiso 1 1 calc R . .
C114 C 0.8805(14) 0.2489(13) 0.0154(11) 0.060(6) Uani 1 1 d U . .
H114 H 0.8650 0.2839 0.0147 0.072 Uiso 1 1 calc R . .
C115 C 0.6863(11) 0.1682(10) 0.5082(11) 0.035(5) Uani 1 1 d U . .
C116 C 0.6770(12) 0.1673(11) 0.4589(12) 0.048(6) Uani 1 1 d U . .
C117 C 0.6552(11) 0.1723(9) 0.4012(10) 0.031(5) Uani 1 1 d U . .
C118 C 0.7027(12) 0.1965(9) 0.3691(10) 0.037(5) Uani 1 1 d U . .
H118 H 0.7469 0.2089 0.3847 0.045 Uiso 1 1 calc R . .
C119 C 0.6836(12) 0.2015(10) 0.3153(11) 0.044(5) Uani 1 1 d U . .
H119 H 0.7147 0.2150 0.2915 0.053 Uiso 1 1 calc R . .
C120 C 0.6197(13) 0.1870(10) 0.2965(11) 0.046(5) Uani 1 1 d U . .
C121 C 0.5930(12) 0.1564(9) 0.3800(10) 0.038(5) Uani 1 1 d U . .
H121 H 0.5619 0.1409 0.4028 0.046 Uiso 1 1 calc R . .
C122 C 0.5890(14) 0.1910(11) 0.2373(12) 0.055(6) Uani 1 1 d U . .
H122 H 0.6151 0.2075 0.2115 0.066 Uiso 1 1 calc R . .
C123 C 0.5012(15) 0.1821(15) 0.1695(12) 0.082(7) Uani 1 1 d U . .
H12A H 0.5313 0.2115 0.1554 0.098 Uiso 1 1 calc R . .
H12B H 0.4589 0.1960 0.1735 0.098 Uiso 1 1 calc R . .
C124 C 0.4899(14) 0.1281(18) 0.1271(12) 0.103(8) Uani 1 1 d DU . .
C125 C 0.4494(15) 0.1296(19) 0.0785(11) 0.128(10) Uani 1 1 d DU . .
H125 H 0.4313 0.1621 0.0706 0.153 Uiso 1 1 calc R . .
C126 C 0.4383(18) 0.0791(17) 0.0427(15) 0.133(11) Uani 1 1 d DU . .
H126 H 0.4111 0.0783 0.0090 0.160 Uiso 1 1 calc R . .
C127 C 0.4625(17) 0.030(2) 0.0507(15) 0.136(11) Uani 1 1 d DU . .
H127 H 0.4514 -0.0029 0.0240 0.163 Uiso 1 1 calc R . .
C128 C 0.5035(17) 0.0297(19) 0.0993(12) 0.123(10) Uani 1 1 d DU . .
H128 H 0.5218 -0.0026 0.1071 0.148 Uiso 1 1 calc R . .
C129 C 0.5159(16) 0.0798(15) 0.1353(13) 0.101(9) Uani 1 1 d DU . .
H129 H 0.5446 0.0811 0.1682 0.122 Uiso 1 1 calc R . .
C130 C 0.8063(14) 0.1807(10) 0.5717(11) 0.049(5) Uani 1 1 d U . .
C131 C 0.8653(14) 0.1987(10) 0.5470(11) 0.049(5) Uani 1 1 d U . .
C132 C 0.9297(12) 0.2213(9) 0.5288(10) 0.036(5) Uani 1 1 d U . .
C133 C 0.9779(12) 0.2523(10) 0.5647(11) 0.040(5) Uani 1 1 d U . .
H133 H 0.9705 0.2632 0.6022 0.048 Uiso 1 1 calc R . .
C134 C 1.0398(13) 0.2687(10) 0.5459(10) 0.041(5) Uani 1 1 d U . .
H134 H 1.0737 0.2923 0.5702 0.049 Uiso 1 1 calc R . .
C135 C 1.0507(12) 0.2500(10) 0.4916(10) 0.038(5) Uani 1 1 d U . .
C136 C 0.9421(12) 0.2049(9) 0.4724(9) 0.029(5) Uani 1 1 d U . .
H136 H 0.9074 0.1845 0.4466 0.035 Uiso 1 1 calc R . .
C137 C 1.1133(12) 0.2586(11) 0.4716(10) 0.040(5) Uani 1 1 d U . .
H137 H 1.1501 0.2793 0.4949 0.048 Uiso 1 1 calc R . .
C138 C 1.1885(15) 0.2377(15) 0.4030(12) 0.072(7) Uani 1 1 d U . .
H13A H 1.1943 0.1987 0.3896 0.087 Uiso 1 1 calc R . .
H13B H 1.2216 0.2523 0.4351 0.087 Uiso 1 1 calc R . .
C139 C 1.1993(13) 0.2756(13) 0.3548(11) 0.076(6) Uani 1 1 d DU . .
C140 C 1.2171(12) 0.3340(14) 0.3666(15) 0.097(8) Uani 1 1 d DU . .
H140 H 1.2208 0.3526 0.4036 0.116 Uiso 1 1 calc R . .
C141 C 1.2291(14) 0.3641(18) 0.3220(12) 0.102(8) Uani 1 1 d DU . .
H141 H 1.2413 0.4038 0.3295 0.122 Uiso 1 1 calc R . .
C142 C 1.2239(16) 0.3384(14) 0.2669(14) 0.094(8) Uani 1 1 d DU . .
H142 H 1.2321 0.3587 0.2366 0.113 Uiso 1 1 calc R . .
C143 C 1.2055(15) 0.2797(14) 0.2606(13) 0.086(8) Uani 1 1 d DU . .
H143 H 1.2002 0.2612 0.2234 0.103 Uiso 1 1 calc R . .
C144 C 1.1939(15) 0.2446(15) 0.3017(10) 0.080(7) Uani 1 1 d DU . .
H144 H 1.1837 0.2047 0.2944 0.096 Uiso 1 1 calc R . .
C145 C 0.8541(13) 0.1912(11) 0.6931(9) 0.042(5) Uani 1 1 d U . .
C146 C 0.8615(14) 0.2526(11) 0.6954(10) 0.049(6) Uani 1 1 d U . .
H146 H 0.8253 0.2711 0.6863 0.059 Uiso 1 1 calc R . .
C147 C 0.9219(14) 0.2814(11) 0.7110(10) 0.051(6) Uani 1 1 d U . .
H147 H 0.9277 0.3208 0.7097 0.061 Uiso 1 1 calc R . .
C148 C 0.9771(14) 0.2586(12) 0.7289(10) 0.051(6) Uani 1 1 d U . .
H148 H 1.0188 0.2804 0.7415 0.061 Uiso 1 1 calc R . .
C149 C 0.9650(12) 0.2034(12) 0.7266(10) 0.045(5) Uani 1 1 d U . .
H149 H 1.0012 0.1862 0.7388 0.054 Uiso 1 1 calc R . .
C150 C 0.9097(12) 0.1684(12) 0.7096(10) 0.045(5) Uani 1 1 d U . .
H150 H 0.9081 0.1289 0.7087 0.054 Uiso 1 1 calc R . .
C151 C 0.7831(13) 0.0790(11) 0.6690(9) 0.060(6) Uani 1 1 d DU . .
C152 C 0.7900(12) 0.0527(11) 0.7154(13) 0.080(7) Uani 1 1 d DU . .
H152 H 0.7925 0.0762 0.7500 0.096 Uiso 1 1 calc R . .
C153 C 0.7939(15) -0.0032(10) 0.7189(15) 0.087(7) Uani 1 1 d DU . .
H153 H 0.7999 -0.0171 0.7535 0.105 Uiso 1 1 calc R . .
C154 C 0.7885(16) -0.0370(14) 0.6688(12) 0.090(8) Uani 1 1 d DU . .
H154 H 0.7884 -0.0763 0.6680 0.108 Uiso 1 1 calc R . .
C155 C 0.7833(16) -0.0147(10) 0.6200(14) 0.089(8) Uani 1 1 d DU . .
H155 H 0.7826 -0.0379 0.5855 0.106 Uiso 1 1 calc R . .
C156 C 0.7791(14) 0.0421(10) 0.6210(11) 0.065(5) Uani 1 1 d DU . .
H156 H 0.7731 0.0562 0.5864 0.078 Uiso 1 1 calc R . .
C157 C 0.7350(14) 0.1712(12) 0.7312(12) 0.065(5) Uani 1 1 d U . .
H15A H 0.7571 0.1573 0.7633 0.078 Uiso 1 1 calc R . .
H15B H 0.7415 0.2128 0.7390 0.078 Uiso 1 1 calc R . .
C158 C 0.6539(13) 0.1471(11) 0.7268(13) 0.057(6) Uani 1 1 d U . .
H15C H 0.6464 0.1064 0.7127 0.068 Uiso 1 1 calc R . .
H15D H 0.6393 0.1516 0.7646 0.068 Uiso 1 1 calc R . .
C159 C 0.6136(13) 0.1763(11) 0.6901(12) 0.054(7) Uani 1 1 d U . .
H15E H 0.6270 0.2174 0.7001 0.065 Uiso 1 1 calc R . .
H15F H 0.5670 0.1674 0.6971 0.065 Uiso 1 1 calc R . .
C160 C 0.5666(15) 0.0908(11) 0.5964(14) 0.062(6) Uani 1 1 d U . .
C161 C 0.5945(18) 0.0436(12) 0.5801(16) 0.082(7) Uani 1 1 d U . .
H161 H 0.6400 0.0468 0.5755 0.099 Uiso 1 1 calc R . .
C162 C 0.5524(19) -0.0116(14) 0.5699(17) 0.096(8) Uani 1 1 d U . .
H162 H 0.5708 -0.0451 0.5613 0.115 Uiso 1 1 calc R . .
C163 C 0.4850(19) -0.0139(14) 0.5732(16) 0.088(8) Uani 1 1 d U . .
H163 H 0.4565 -0.0488 0.5645 0.106 Uiso 1 1 calc R . .
C164 C 0.4613(17) 0.0320(12) 0.5884(14) 0.070(7) Uani 1 1 d U . .
H164 H 0.4154 0.0302 0.5908 0.084 Uiso 1 1 calc R . .
C165 C 0.5008(14) 0.0820(10) 0.6006(12) 0.052(6) Uani 1 1 d U . .
H165 H 0.4811 0.1138 0.6131 0.062 Uiso 1 1 calc R . .
C166 C 0.5747(12) 0.2062(11) 0.5829(12) 0.048(6) Uani 1 1 d U . .
C167 C 0.5333(12) 0.1914(11) 0.5323(12) 0.050(6) Uani 1 1 d U . .
H167 H 0.5252 0.1530 0.5160 0.060 Uiso 1 1 calc R . .
C168 C 0.5038(14) 0.2307(12) 0.5053(13) 0.062(6) Uani 1 1 d U . .
H168 H 0.4770 0.2193 0.4710 0.075 Uiso 1 1 calc R . .
C169 C 0.5145(15) 0.2878(13) 0.5300(13) 0.068(7) Uani 1 1 d U . .
H169 H 0.4922 0.3143 0.5136 0.082 Uiso 1 1 calc R . .
C170 C 0.5565(14) 0.3050(13) 0.5771(13) 0.063(6) Uani 1 1 d U . .
H170 H 0.5646 0.3436 0.5925 0.076 Uiso 1 1 calc R . .
C171 C 0.5887(13) 0.2647(11) 0.6034(12) 0.051(6) Uani 1 1 d U . .
H171 H 0.6198 0.2773 0.6351 0.061 Uiso 1 1 calc R . .
C172 C 0.6792(17) -0.0716(14) 0.3163(13) 0.078(8) Uani 1 1 d U . .
C173 C 0.6226(15) -0.0515(12) 0.2983(12) 0.056(6) Uani 1 1 d U . .
C174 C 0.5680(13) -0.0325(11) 0.2759(11) 0.047(5) Uani 1 1 d U . .
C175 C 0.5165(13) -0.0676(12) 0.2411(11) 0.054(6) Uani 1 1 d U . .
H175 H 0.5200 -0.1056 0.2285 0.065 Uiso 1 1 calc R . .
C176 C 0.4623(15) -0.0457(12) 0.2264(11) 0.060(6) Uani 1 1 d U . .
H176 H 0.4257 -0.0698 0.2058 0.072 Uiso 1 1 calc R . .
C177 C 0.4578(13) 0.0134(13) 0.2409(12) 0.056(6) Uani 1 1 d U . .
C178 C 0.5606(13) 0.0258(12) 0.2865(11) 0.048(6) Uani 1 1 d U . .
H178 H 0.5973 0.0512 0.3053 0.058 Uiso 1 1 calc R . .
C179 C 0.4006(14) 0.0373(14) 0.2327(13) 0.066(6) Uani 1 1 d U . .
H179 H 0.3607 0.0138 0.2180 0.079 Uiso 1 1 calc R . .
C180 C 0.3406(15) 0.1104(16) 0.2387(17) 0.092(8) Uani 1 1 d U . .
H18A H 0.3233 0.1164 0.2753 0.111 Uiso 1 1 calc R . .
H18B H 0.3089 0.0815 0.2141 0.111 Uiso 1 1 calc R . .
C181 C 0.3488(14) 0.1702(17) 0.2112(15) 0.110(8) Uani 1 1 d DU . .
C182 C 0.3694(14) 0.2222(16) 0.242(2) 0.128(10) Uani 1 1 d DU . .
H182 H 0.3813 0.2282 0.2810 0.154 Uiso 1 1 calc R . .
C183 C 0.3706(17) 0.265(2) 0.2086(17) 0.132(10) Uani 1 1 d DU . .
H183 H 0.3848 0.3032 0.2237 0.159 Uiso 1 1 calc R . .
C184 C 0.3505(18) 0.2494(19) 0.1530(17) 0.125(10) Uani 1 1 d DU . .
H184 H 0.3496 0.2807 0.1330 0.150 Uiso 1 1 calc R . .
C185 C 0.3313(18) 0.1987(17) 0.120(2) 0.127(10) Uani 1 1 d DU . .
H185 H 0.3208 0.1926 0.0809 0.152 Uiso 1 1 calc R . .
C186 C 0.3304(16) 0.1585(19) 0.1551(15) 0.118(9) Uani 1 1 d DU . .
H186 H 0.3161 0.1204 0.1396 0.142 Uiso 1 1 calc R . .
C187 C 0.8043(13) -0.0172(11) 0.3265(12) 0.049(6) Uani 1 1 d U . .
C188 C 0.8267(14) 0.0282(11) 0.3224(12) 0.053(6) Uani 1 1 d U . .
C189 C 0.8525(14) 0.0878(10) 0.3201(12) 0.054(6) Uani 1 1 d U . .
C190 C 0.8222(14) 0.1246(11) 0.2934(11) 0.055(6) Uani 1 1 d U . .
H190 H 0.7787 0.1122 0.2763 0.066 Uiso 1 1 calc R . .
C191 C 0.8510(14) 0.1794(10) 0.2894(10) 0.050(6) Uani 1 1 d U . .
H191 H 0.8277 0.2035 0.2701 0.059 Uiso 1 1 calc R . .
C192 C 0.9105(13) 0.1968(10) 0.3129(10) 0.044(5) Uani 1 1 d U . .
C193 C 0.9148(13) 0.1094(10) 0.3435(11) 0.044(5) Uani 1 1 d U . .
H193 H 0.9383 0.0855 0.3629 0.053 Uiso 1 1 calc R . .
C194 C 0.9500(13) 0.2521(10) 0.3075(10) 0.040(5) Uani 1 1 d U . .
H194 H 0.9317 0.2776 0.2862 0.047 Uiso 1 1 calc R . .
C195 C 1.0446(12) 0.3193(10) 0.3202(9) 0.036(5) Uani 1 1 d U . .
H19A H 1.0225 0.3308 0.2867 0.044 Uiso 1 1 calc R . .
H19B H 1.0898 0.3143 0.3126 0.044 Uiso 1 1 calc R . .
C196 C 1.0473(11) 0.3650(10) 0.3689(10) 0.036(5) Uani 1 1 d U . .
C197 C 1.0866(13) 0.4183(11) 0.3673(12) 0.054(6) Uani 1 1 d U . .
H197 H 1.1121 0.4230 0.3370 0.065 Uiso 1 1 calc R . .
C198 C 1.0883(15) 0.4629(12) 0.4085(12) 0.064(6) Uani 1 1 d U . .
H198 H 1.1162 0.4973 0.4070 0.077 Uiso 1 1 calc R . .
C199 C 1.0488(14) 0.4581(12) 0.4532(12) 0.056(6) Uani 1 1 d U . .
H199 H 1.0485 0.4889 0.4813 0.067 Uiso 1 1 calc R . .
C200 C 1.0107(13) 0.4065(10) 0.4542(10) 0.041(5) Uani 1 1 d U . .
H200 H 0.9836 0.4020 0.4835 0.050 Uiso 1 1 calc R . .
C201 C 1.0110(12) 0.3614(10) 0.4134(10) 0.040(5) Uani 1 1 d U . .
H201 H 0.9850 0.3264 0.4164 0.048 Uiso 1 1 calc R . .
C202 C 0.919(2) -0.0916(15) 0.3030(13) 0.122(11) Uani 1 1 d DU . .
C203 C 0.913(2) -0.1102(16) 0.2452(14) 0.124(11) Uani 1 1 d DU . .
H203 H 0.8782 -0.1400 0.2314 0.149 Uiso 1 1 calc R . .
C204 C 0.953(2) -0.0891(16) 0.2054(19) 0.135(12) Uani 1 1 d DU . .
H204 H 0.9458 -0.1022 0.1667 0.162 Uiso 1 1 calc R . .
C205 C 1.004(2) -0.0466(16) 0.2301(17) 0.140(12) Uani 1 1 d DU . .
H205 H 1.0356 -0.0333 0.2064 0.168 Uiso 1 1 calc R . .
C206 C 1.014(2) -0.0217(17) 0.2863(17) 0.142(12) Uani 1 1 d DU . .
H206 H 1.0463 0.0103 0.2993 0.170 Uiso 1 1 calc R . .
C207 C 0.973(2) -0.0482(15) 0.3217(18) 0.127(11) Uani 1 1 d DU . .
H207 H 0.9810 -0.0360 0.3606 0.153 Uiso 1 1 calc R . .
C208 C 0.904(2) -0.0969(11) 0.4177(11) 0.072(8) Uani 1 1 d U . .
C209 C 0.966(2) -0.1045(12) 0.4341(14) 0.092(8) Uani 1 1 d U . .
H209 H 0.9900 -0.1226 0.4077 0.110 Uiso 1 1 calc R . .
C210 C 0.997(3) -0.0862(15) 0.4900(17) 0.112(10) Uani 1 1 d U . .
H210 H 1.0421 -0.0867 0.5000 0.135 Uiso 1 1 calc R . .
C211 C 0.958(3) -0.0690(17) 0.5260(17) 0.114(10) Uani 1 1 d U . .
H211 H 0.9742 -0.0645 0.5642 0.136 Uiso 1 1 calc R . .
C212 C 0.898(3) -0.0570(17) 0.5141(15) 0.115(10) Uani 1 1 d U . .
H212 H 0.8759 -0.0381 0.5420 0.139 Uiso 1 1 calc R . .
C213 C 0.867(2) -0.0728(14) 0.4600(12) 0.097(9) Uani 1 1 d U . .
H213 H 0.8225 -0.0679 0.4510 0.116 Uiso 1 1 calc R . .
C214 C 0.8703(17) -0.1948(11) 0.3379(11) 0.065(8) Uani 1 1 d U . .
H21A H 0.8630 -0.2086 0.2975 0.078 Uiso 1 1 calc R . .
H21B H 0.9154 -0.1998 0.3512 0.078 Uiso 1 1 calc R . .
C215 C 0.8218(16) -0.2310(11) 0.3677(12) 0.065(7) Uani 1 1 d U . .
H21C H 0.8214 -0.2126 0.4062 0.078 Uiso 1 1 calc R . .
H21D H 0.8363 -0.2681 0.3696 0.078 Uiso 1 1 calc R . .
C216 C 0.7498(17) -0.2402(11) 0.3366(12) 0.070(8) Uani 1 1 d U . .
H21E H 0.7237 -0.2728 0.3495 0.084 Uiso 1 1 calc R . .
H21F H 0.7523 -0.2499 0.2962 0.084 Uiso 1 1 calc R . .
C217 C 0.6887(13) -0.1797(10) 0.4194(14) 0.075(7) Uani 1 1 d DU . .
C218 C 0.6859(12) -0.2274(13) 0.4457(13) 0.083(7) Uani 1 1 d DU . .
H218 H 0.6918 -0.2618 0.4249 0.100 Uiso 1 1 calc R . .
C219 C 0.6749(13) -0.2270(14) 0.5009(12) 0.085(8) Uani 1 1 d DU . .
H219 H 0.6725 -0.2601 0.5183 0.102 Uiso 1 1 calc R . .
C220 C 0.6674(13) -0.1762(12) 0.5291(14) 0.077(7) Uani 1 1 d DU . .
H220 H 0.6604 -0.1751 0.5673 0.093 Uiso 1 1 calc R . .
C221 C 0.6693(14) -0.1267(13) 0.5067(13) 0.078(7) Uani 1 1 d DU . .
H221 H 0.6628 -0.0925 0.5276 0.094 Uiso 1 1 calc R . .
C222 C 0.6813(14) -0.1303(13) 0.4514(12) 0.081(7) Uani 1 1 d DU . .
H222 H 0.6847 -0.0968 0.4344 0.097 Uiso 1 1 calc R . .
C223 C 0.6311(16) -0.2072(11) 0.3038(13) 0.060(6) Uani 1 1 d U . .
C224 C 0.5739(15) -0.2334(11) 0.3244(13) 0.060(6) Uani 1 1 d U . .
H224 H 0.5724 -0.2339 0.3632 0.071 Uiso 1 1 calc R . .
C225 C 0.5209(17) -0.2579(13) 0.2875(14) 0.076(7) Uani 1 1 d U . .
H225 H 0.4842 -0.2784 0.3008 0.091 Uiso 1 1 calc R . .
C226 C 0.5197(19) -0.2534(14) 0.2293(15) 0.085(8) Uani 1 1 d U . .
H226 H 0.4805 -0.2663 0.2053 0.102 Uiso 1 1 calc R . .
C227 C 0.5733(18) -0.2311(14) 0.2093(16) 0.086(8) Uani 1 1 d U . .
H227 H 0.5755 -0.2328 0.1703 0.103 Uiso 1 1 calc R . .
C228 C 0.6280(17) -0.2043(12) 0.2478(14) 0.075(7) Uani 1 1 d U . .
H228 H 0.6640 -0.1834 0.2339 0.090 Uiso 1 1 calc R . .
B1 B 0.8081(18) 0.4285(15) 0.0085(16) 0.060(8) Uani 1 1 d U . .
F1 F 0.8610(7) 0.4741(7) 0.0120(6) 0.063(4) Uani 1 1 d U . .
F2 F 0.7713(7) 0.4400(7) 0.0519(7) 0.063(4) Uani 1 1 d U . .
F3 F 0.7712(8) 0.4248(8) -0.0400(7) 0.076(5) Uani 1 1 d U . .
F4 F 0.8334(9) 0.3792(7) 0.0154(8) 0.082(5) Uani 1 1 d U . .
B2 B 0.7873(14) 0.6202(9) 0.4411(10) 0.170(13) Uani 1 1 d DU . .
F5 F 0.7784(13) 0.6089(9) 0.4986(8) 0.138(9) Uani 1 1 d DU . .
F6 F 0.7503(14) 0.5733(8) 0.4025(9) 0.166(11) Uani 1 1 d DU . .
F7 F 0.7640(15) 0.6731(8) 0.4333(11) 0.190(13) Uani 1 1 d DU . .
F8 F 0.8579(13) 0.6249(12) 0.4329(13) 0.226(15) Uani 1 1 d DU . .
B3 B 1.1414(12) 0.0987(10) 0.1449(9) 0.148(12) Uani 1 1 d DU . .
F9 F 1.1302(7) 0.1078(6) 0.2057(5) 0.053(4) Uani 1 1 d DU . .
F10 F 1.1494(10) 0.1506(8) 0.1155(8) 0.109(7) Uani 1 1 d DU . .
F11 F 1.0880(13) 0.0545(10) 0.1129(9) 0.166(11) Uani 1 1 d DU . .
F12 F 1.2028(14) 0.0731(14) 0.1407(13) 0.32(2) Uani 1 1 d DU . .
B4 B 1.1890(14) 0.2633(12) -0.1690(10) 0.202(14) Uani 1 1 d DU . .
F13 F 1.1276(11) 0.2699(9) -0.2007(9) 0.135(9) Uani 1 1 d DU . .
F14 F 1.2291(14) 0.2338(13) -0.2068(9) 0.211(14) Uani 1 1 d DU . .
F15 F 1.1735(19) 0.2296(15) -0.1241(10) 0.259(15) Uani 1 1 d DU . .
F16 F 1.2261(15) 0.3190(13) -0.1451(13) 0.267(17) Uani 1 1 d DU . .

loop_
_atom_site_aniso_label
_atom_site_aniso_U_11
_atom_site_aniso_U_22
_atom_site_aniso_U_33
_atom_site_aniso_U_23
_atom_site_aniso_U_13
_atom_site_aniso_U_12
Pt1 0.0289(6) 0.0734(8) 0.0483(7) 0.0337(6) -0.0049(5) 0.0041(5)
Pt2 0.0286(5) 0.0322(5) 0.0286(5) 0.0080(4) 0.0003(4) -0.0010(4)
Pt3 0.0382(6) 0.0501(7) 0.0386(6) 0.0202(5) 0.0050(5) 0.0080(5)
Pt4 0.0773(9) 0.0238(6) 0.0533(7) -0.0004(5) -0.0086(6) 0.0135(5)
Cu1 0.061(2) 0.0413(19) 0.053(2) 0.0249(17) -0.0101(17) -0.0124(17)
Cu2 0.0353(17) 0.0305(16) 0.0345(17) 0.0137(13) -0.0008(13) 0.0038(13)
Cu3 0.0330(18) 0.062(2) 0.064(2) 0.0346(19) -0.0064(16) -0.0054(16)
Cu4 0.0443(19) 0.055(2) 0.0311(17) -0.0042(15) -0.0091(14) 0.0208(16)
Cl1 0.060(5) 0.058(4) 0.046(4) 0.022(3) -0.019(3) -0.008(4)
Cl2 0.039(4) 0.024(3) 0.054(4) 0.020(3) 0.004(3) 0.007(3)
Cl3 0.050(6) 0.224(14) 0.095(8) -0.024(8) 0.000(5) 0.038(7)
Cl4 0.095(7) 0.062(5) 0.156(10) 0.015(6) 0.082(7) 0.025(5)
P1 0.077(6) 0.107(7) 0.037(4) 0.025(5) 0.008(4) 0.066(6)
P2 0.021(4) 0.065(5) 0.049(4) 0.030(4) -0.004(3) 0.004(3)
P3 0.042(4) 0.036(4) 0.027(4) 0.005(3) 0.002(3) -0.001(3)
P4 0.042(4) 0.032(4) 0.027(4) 0.007(3) -0.003(3) 0.003(3)
P5 0.043(4) 0.047(4) 0.031(4) 0.012(3) 0.012(3) 0.014(3)
P6 0.032(4) 0.044(4) 0.063(5) 0.024(4) 0.014(3) 0.010(3)
P7 0.070(5) 0.038(4) 0.036(4) 0.006(3) 0.005(4) 0.025(4)
P8 0.093(6) 0.026(4) 0.063(5) 0.004(4) -0.022(5) 0.009(4)
N1 0.076(12) 0.031(10) 0.062(11) 0.018(10) -0.028(11) -0.018(10)
N2 0.091(14) 0.040(11) 0.053(12) 0.013(10) 0.008(11) -0.021(11)
N3 0.025(9) 0.038(10) 0.045(10) 0.022(9) 0.005(8) -0.001(8)
N4 0.052(10) 0.034(10) 0.027(9) 0.012(8) 0.004(8) 0.006(9)
N5 0.044(10) 0.050(10) 0.043(10) 0.027(9) -0.001(9) 0.002(9)
N6 0.069(12) 0.039(10) 0.072(12) 0.039(10) -0.005(11) -0.003(10)
N7 0.050(10) 0.019(9) 0.040(10) 0.009(8) 0.017(8) 0.010(8)
N8 0.053(11) 0.032(9) 0.028(9) 0.015(8) 0.011(8) 0.000(8)
N9 0.053(11) 0.036(10) 0.058(11) 0.022(9) 0.005(9) 0.007(9)
N10 0.043(11) 0.080(13) 0.056(11) 0.044(10) -0.019(10) -0.013(10)
N11 0.030(9) 0.029(9) 0.031(9) 0.009(8) 0.005(8) 0.014(8)
N12 0.032(10) 0.075(12) 0.035(10) 0.006(10) -0.003(9) 0.019(9)
N13 0.030(10) 0.059(11) 0.039(10) 0.028(9) -0.007(8) -0.011(9)
N14 0.037(11) 0.102(14) 0.085(13) 0.061(13) 0.005(10) 0.007(12)
N15 0.058(11) 0.032(10) 0.071(12) 0.000(9) -0.030(10) 0.024(9)
N16 0.041(10) 0.029(9) 0.020(9) 0.003(8) 0.002(8) 0.000(8)
C1 0.057(15) 0.055(15) 0.075(16) 0.041(15) -0.032(13) -0.022(14)
C2 0.058(14) 0.070(14) 0.070(14) 0.034(14) -0.018(12) -0.023(14)
C3 0.083(13) 0.046(11) 0.065(12) 0.021(11) -0.034(11) -0.029(11)
C4 0.119(16) 0.052(13) 0.066(13) 0.026(12) -0.048(13) -0.010(13)
C5 0.124(16) 0.043(12) 0.060(13) 0.022(12) -0.039(13) -0.017(13)
C6 0.095(13) 0.030(10) 0.064(11) 0.022(10) -0.032(11) -0.018(10)
C7 0.069(13) 0.042(12) 0.064(13) 0.011(11) -0.042(12) -0.013(12)
C8 0.086(14) 0.024(11) 0.055(13) 0.015(10) -0.011(12) -0.016(11)
C9 0.113(15) 0.042(12) 0.058(13) 0.018(11) 0.014(13) -0.010(13)
C10 0.125(15) 0.036(11) 0.057(12) 0.020(10) 0.036(12) 0.015(12)
C11 0.138(18) 0.064(14) 0.073(14) 0.029(13) 0.038(15) 0.016(15)
C12 0.130(18) 0.069(14) 0.063(14) 0.030(12) 0.048(15) 0.028(15)
C13 0.138(19) 0.073(14) 0.066(14) 0.014(13) 0.045(15) 0.037(15)
C14 0.150(19) 0.067(14) 0.071(14) 0.001(13) 0.043(16) 0.034(16)
C15 0.139(18) 0.052(13) 0.063(13) 0.003(12) 0.041(15) 0.024(15)
C16 0.018(8) 0.108(11) 0.055(9) 0.041(10) 0.004(8) 0.010(8)
C17 0.018(8) 0.108(11) 0.055(9) 0.041(10) 0.004(8) 0.010(8)
C18 0.034(10) 0.067(11) 0.058(11) 0.040(10) 0.008(9) 0.015(9)
C19 0.038(11) 0.063(13) 0.066(13) 0.038(11) 0.010(11) 0.011(10)
C20 0.027(11) 0.061(12) 0.059(12) 0.036(11) 0.013(10) 0.001(10)
C21 0.029(9) 0.055(10) 0.042(10) 0.034(9) 0.010(9) 0.005(9)
C22 0.023(10) 0.052(11) 0.055(12) 0.031(10) 0.015(10) 0.006(9)
C23 0.038(11) 0.046(11) 0.037(11) 0.020(10) 0.007(10) 0.008(10)
C24 0.052(12) 0.041(11) 0.038(11) 0.026(9) -0.001(10) 0.004(10)
C25 0.065(11) 0.041(11) 0.038(10) 0.020(9) 0.005(10) 0.009(10)
C26 0.063(13) 0.044(12) 0.035(11) 0.016(10) -0.002(10) 0.001(11)
C27 0.066(14) 0.052(13) 0.040(12) 0.009(11) -0.007(11) -0.002(11)
C28 0.090(15) 0.063(14) 0.043(12) 0.006(12) -0.016(13) -0.008(13)
C29 0.094(15) 0.068(14) 0.045(12) 0.009(11) -0.002(13) -0.020(13)
C30 0.075(14) 0.059(13) 0.036(11) 0.012(11) 0.000(11) 0.002(12)
C31 0.119(17) 0.031(11) 0.040(12) 0.010(10) 0.010(13) 0.040(12)
C32 0.130(18) 0.039(12) 0.050(12) 0.013(11) 0.021(13) 0.026(13)
C33 0.158(19) 0.039(12) 0.046(12) 0.010(11) 0.011(15) 0.009(15)
C34 0.151(19) 0.038(12) 0.036(12) 0.016(11) -0.010(15) -0.013(15)
C35 0.134(18) 0.029(12) 0.048(12) 0.005(11) -0.012(13) -0.007(13)
C36 0.117(17) 0.028(11) 0.047(12) 0.004(10) -0.008(13) 0.026(12)
C37A 0.048(13) 0.028(12) 0.053(14) 0.013(12) 0.013(12) 0.016(12)
C38A 0.050(16) 0.045(15) 0.054(17) 0.031(15) 0.005(15) 0.021(14)
C39A 0.052(17) 0.046(16) 0.066(18) 0.030(15) 0.010(16) 0.019(14)
C40A 0.048(14) 0.033(13) 0.067(16) 0.018(13) 0.008(14) 0.017(12)
C41A 0.054(13) 0.025(11) 0.064(14) 0.009(11) 0.008(12) 0.008(11)
C42A 0.048(13) 0.022(11) 0.053(13) 0.010(10) 0.015(12) 0.011(11)
C37B 0.051(14) 0.019(12) 0.051(14) 0.012(12) 0.015(13) 0.016(12)
C38B 0.046(15) 0.015(13) 0.054(15) 0.021(12) 0.014(14) 0.014(13)
C39B 0.047(17) 0.029(16) 0.059(18) 0.015(14) 0.006(16) 0.014(15)
C40B 0.052(15) 0.022(13) 0.063(16) 0.015(13) 0.009(14) 0.012(12)
C41B 0.054(13) 0.025(11) 0.063(14) 0.013(11) 0.009(12) 0.012(11)
C42B 0.053(13) 0.019(12) 0.058(14) 0.010(11) 0.012(12) 0.010(11)
C43 0.106(18) 0.053(14) 0.032(13) 0.006(12) 0.002(13) 0.052(14)
C44 0.088(16) 0.053(13) 0.038(11) 0.013(10) 0.013(11) 0.045(12)
C45 0.089(17) 0.049(14) 0.029(13) 0.018(11) 0.000(12) 0.025(13)
C46 0.039(13) 0.078(15) 0.067(14) 0.038(12) -0.022(11) -0.017(12)
C47 0.048(13) 0.116(17) 0.075(15) 0.020(14) -0.010(12) -0.022(13)
C48 0.043(13) 0.131(17) 0.094(17) 0.008(15) -0.008(13) -0.019(14)
C49 0.050(14) 0.116(17) 0.116(18) 0.007(16) -0.026(14) -0.013(14)
C50 0.062(14) 0.093(16) 0.127(18) 0.024(15) -0.042(14) -0.009(14)
C51 0.051(13) 0.087(15) 0.104(16) 0.044(14) -0.029(13) -0.019(13)
C52 0.048(12) 0.035(11) 0.057(13) 0.012(10) -0.006(11) 0.014(10)
C53 0.060(13) 0.045(12) 0.054(13) 0.017(10) -0.022(11) 0.008(11)
C54 0.075(14) 0.047(13) 0.053(13) 0.006(11) -0.027(12) 0.009(12)
C55 0.081(14) 0.056(13) 0.066(14) -0.001(12) -0.010(13) 0.022(12)
C56 0.067(14) 0.054(13) 0.070(14) -0.004(12) -0.008(12) 0.016(12)
C57 0.048(12) 0.044(12) 0.069(13) 0.002(11) -0.003(11) 0.010(11)
C58 0.042(13) 0.038(13) 0.025(11) 0.004(11) 0.000(10) 0.013(11)
C59 0.053(12) 0.041(11) 0.023(10) 0.023(10) 0.001(9) 0.007(10)
C60 0.050(11) 0.042(10) 0.036(10) 0.019(9) 0.007(9) -0.008(9)
C61 0.054(12) 0.045(11) 0.046(12) 0.021(10) 0.003(10) -0.007(10)
C62 0.050(12) 0.041(11) 0.052(12) 0.031(10) -0.002(10) 0.006(10)
C63 0.049(11) 0.043(10) 0.050(11) 0.034(9) -0.002(9) 0.014(9)
C64 0.039(11) 0.053(12) 0.033(11) 0.021(10) 0.001(9) -0.008(10)
C65 0.064(13) 0.050(12) 0.062(13) 0.034(11) -0.001(12) 0.006(11)
C66 0.095(15) 0.045(12) 0.087(14) 0.047(11) -0.012(13) -0.028(12)
C67 0.103(15) 0.057(12) 0.098(14) 0.056(12) -0.010(13) -0.034(12)
C68 0.128(18) 0.064(15) 0.121(18) 0.047(14) -0.017(16) -0.020(15)
C69 0.134(19) 0.064(15) 0.131(19) 0.059(14) -0.024(16) -0.028(15)
C70 0.122(18) 0.070(15) 0.125(19) 0.049(15) -0.031(16) -0.038(16)
C71 0.106(17) 0.070(15) 0.112(18) 0.046(15) -0.022(15) -0.030(15)
C72 0.087(16) 0.060(14) 0.098(16) 0.052(13) -0.010(14) -0.026(13)
C73 0.046(13) 0.020(12) 0.044(14) 0.016(11) 0.006(11) -0.006(10)
C74 0.038(11) 0.028(11) 0.039(12) 0.008(10) 0.003(10) 0.004(9)
C75 0.035(10) 0.026(9) 0.036(10) 0.009(8) 0.007(9) 0.004(8)
C76 0.041(11) 0.037(11) 0.044(11) 0.018(10) 0.023(10) -0.004(10)
C77 0.049(11) 0.027(10) 0.044(11) 0.010(9) 0.027(10) -0.005(9)
C78 0.040(10) 0.031(9) 0.042(10) 0.012(9) 0.012(9) 0.010(9)
C79 0.042(11) 0.019(10) 0.041(11) 0.016(9) 0.010(9) 0.004(9)
C80 0.044(11) 0.040(11) 0.039(11) 0.005(10) 0.005(10) 0.007(10)
C81 0.063(12) 0.032(11) 0.038(11) 0.019(9) 0.017(10) 0.005(10)
C82 0.064(11) 0.032(10) 0.057(11) 0.029(9) 0.018(10) 0.022(10)
C83 0.070(13) 0.047(12) 0.086(14) 0.027(12) 0.019(12) 0.023(12)
C84 0.067(13) 0.063(13) 0.110(16) 0.028(13) 0.035(14) 0.019(12)
C85 0.055(14) 0.066(14) 0.123(17) 0.004(14) 0.017(14) 0.018(12)
C86 0.062(13) 0.066(14) 0.099(16) 0.009(13) 0.015(13) 0.016(13)
C87 0.062(13) 0.051(12) 0.071(14) 0.016(11) 0.023(12) 0.020(11)
C88 0.067(13) 0.037(11) 0.028(11) -0.001(10) 0.000(11) 0.021(11)
C89 0.078(14) 0.050(12) 0.044(12) 0.010(11) -0.001(12) 0.027(12)
C90 0.100(16) 0.066(13) 0.052(13) 0.012(12) 0.008(12) 0.040(13)
C91 0.116(16) 0.059(13) 0.043(12) 0.005(12) -0.006(13) 0.032(14)
C92 0.117(16) 0.046(12) 0.051(13) 0.005(11) -0.008(14) 0.013(13)
C93 0.091(15) 0.044(12) 0.038(12) -0.002(11) -0.011(12) 0.010(12)
C94 0.037(12) 0.064(13) 0.036(11) 0.011(11) -0.002(10) -0.012(11)
C95 0.049(12) 0.078(14) 0.038(12) 0.012(11) 0.006(10) -0.021(12)
C96 0.058(13) 0.104(15) 0.054(13) 0.012(13) 0.006(12) -0.031(13)
C97 0.055(13) 0.111(16) 0.051(13) 0.006(13) -0.004(12) -0.026(13)
C98 0.060(13) 0.090(15) 0.045(13) 0.008(12) -0.006(11) -0.031(13)
C99 0.058(13) 0.085(14) 0.045(12) -0.006(12) -0.007(11) -0.017(12)
C100 0.057(14) 0.026(11) 0.022(11) -0.009(9) 0.017(10) 0.002(11)
C101 0.071(14) 0.025(10) 0.018(10) -0.001(9) 0.015(10) 0.024(10)
C102 0.105(17) 0.033(12) 0.002(10) 0.002(9) 0.001(11) 0.050(12)
C103 0.056(13) 0.051(12) 0.039(12) 0.001(11) 0.009(10) 0.014(11)
C104 0.078(14) 0.062(13) 0.043(12) 0.006(11) 0.015(11) 0.024(12)
C105 0.072(14) 0.079(14) 0.050(12) 0.031(12) 0.015(12) 0.034(12)
C106 0.063(13) 0.081(14) 0.065(13) 0.024(12) 0.013(11) 0.040(12)
C107 0.051(12) 0.072(13) 0.054(12) 0.015(11) 0.021(11) 0.035(11)
C108 0.060(13) 0.053(12) 0.052(12) 0.006(11) 0.017(11) 0.030(11)
C109 0.051(12) 0.049(12) 0.035(11) 0.009(10) 0.001(10) -0.010(11)
C110 0.055(13) 0.045(12) 0.039(11) 0.000(10) 0.005(10) -0.002(10)
C111 0.073(14) 0.059(13) 0.037(12) 0.001(11) 0.020(11) -0.023(12)
C112 0.078(14) 0.061(13) 0.036(12) 0.012(11) 0.000(12) -0.022(13)
C113 0.055(13) 0.063(13) 0.042(12) 0.019(11) -0.018(11) -0.028(11)
C114 0.055(13) 0.068(13) 0.049(12) 0.019(11) -0.011(11) -0.018(11)
C115 0.017(11) 0.040(12) 0.048(13) 0.007(12) 0.004(11) 0.004(10)
C116 0.036(11) 0.043(11) 0.055(12) 0.020(11) -0.021(11) -0.023(10)
C117 0.027(9) 0.019(9) 0.047(10) 0.004(8) -0.003(9) 0.006(8)
C118 0.031(11) 0.030(11) 0.045(11) -0.006(10) -0.007(10) 0.001(9)
C119 0.041(11) 0.044(11) 0.045(11) 0.019(10) 0.009(10) -0.010(10)
C120 0.049(11) 0.039(10) 0.053(11) 0.034(9) -0.006(9) -0.003(9)
C121 0.045(11) 0.021(10) 0.050(11) 0.014(9) 0.012(10) -0.001(9)
C122 0.051(12) 0.056(12) 0.060(12) 0.038(11) 0.000(11) -0.005(11)
C123 0.058(13) 0.123(16) 0.056(13) 0.050(12) -0.035(11) -0.027(13)
C124 0.074(14) 0.164(19) 0.051(12) 0.041(13) -0.026(11) -0.049(14)
C125 0.098(17) 0.19(2) 0.067(15) 0.038(16) -0.031(14) -0.066(17)
C126 0.106(18) 0.20(2) 0.058(15) 0.026(17) -0.028(15) -0.069(19)
C127 0.107(18) 0.20(2) 0.069(16) 0.008(18) -0.021(15) -0.066(19)
C128 0.087(17) 0.19(2) 0.063(15) 0.007(16) -0.005(14) -0.060(18)
C129 0.073(15) 0.17(2) 0.034(13) 0.028(15) -0.011(13) -0.059(16)
C130 0.062(10) 0.026(8) 0.051(10) -0.007(8) -0.038(9) 0.018(8)
C131 0.062(10) 0.026(8) 0.051(10) -0.007(8) -0.038(9) 0.018(8)
C132 0.049(10) 0.027(9) 0.036(10) 0.005(8) -0.009(9) 0.020(9)
C133 0.048(12) 0.034(11) 0.040(11) -0.001(9) 0.005(10) 0.017(10)
C134 0.052(12) 0.039(11) 0.030(11) -0.008(9) 0.012(10) 0.007(10)
C135 0.040(10) 0.042(10) 0.032(10) 0.006(9) 0.015(9) 0.002(9)
C136 0.043(11) 0.016(9) 0.032(10) 0.010(8) 0.001(9) 0.012(9)
C137 0.033(11) 0.053(12) 0.037(11) 0.016(10) -0.007(10) 0.013(10)
C138 0.062(13) 0.115(15) 0.041(12) 0.021(12) -0.007(11) 0.016(13)
C139 0.066(12) 0.126(15) 0.040(11) 0.029(12) -0.007(11) 0.025(13)
C140 0.077(15) 0.141(18) 0.066(14) 0.012(15) -0.004(13) 0.006(15)
C141 0.078(15) 0.129(18) 0.096(16) 0.018(16) 0.000(15) 0.011(15)
C142 0.084(15) 0.127(18) 0.078(15) 0.027(16) 0.014(14) 0.022(16)
C143 0.086(15) 0.125(17) 0.058(14) 0.025(14) 0.020(13) 0.039(15)
C144 0.082(15) 0.120(17) 0.046(13) 0.031(13) 0.000(13) 0.028(14)
C145 0.057(12) 0.054(12) 0.018(10) 0.011(10) 0.007(10) 0.017(10)
C146 0.062(13) 0.047(12) 0.033(11) 0.009(10) -0.012(10) -0.004(11)
C147 0.061(13) 0.043(12) 0.041(12) 0.008(10) -0.010(11) -0.009(11)
C148 0.053(12) 0.062(13) 0.037(11) 0.018(11) 0.011(10) -0.005(11)
C149 0.036(11) 0.063(12) 0.042(11) 0.031(11) 0.010(10) 0.001(10)
C150 0.044(12) 0.054(12) 0.040(11) 0.016(10) 0.007(10) 0.010(10)
C151 0.071(13) 0.059(13) 0.063(13) 0.013(11) 0.014(12) 0.045(11)
C152 0.105(15) 0.059(13) 0.087(15) 0.025(12) 0.033(14) 0.027(13)
C153 0.112(16) 0.047(13) 0.112(17) 0.021(13) 0.024(15) 0.028(13)
C154 0.096(16) 0.054(14) 0.115(17) -0.006(13) 0.000(16) 0.019(13)
C155 0.094(15) 0.071(14) 0.091(15) -0.032(13) -0.016(14) 0.035(13)
C156 0.073(10) 0.059(10) 0.065(11) -0.008(9) -0.013(9) 0.048(9)
C157 0.073(10) 0.059(10) 0.065(11) -0.008(9) -0.013(9) 0.048(9)
C158 0.049(12) 0.039(12) 0.076(14) -0.003(11) 0.007(11) -0.006(10)
C159 0.045(14) 0.038(13) 0.086(17) 0.015(12) 0.019(13) 0.015(11)
C160 0.061(13) 0.033(11) 0.095(15) 0.023(12) 0.019(13) 0.001(11)
C161 0.085(15) 0.036(12) 0.130(17) 0.030(13) 0.022(14) 0.000(12)
C162 0.101(16) 0.046(13) 0.144(18) 0.030(14) 0.024(16) -0.002(13)
C163 0.093(16) 0.047(13) 0.128(17) 0.040(14) 0.018(15) -0.002(14)
C164 0.079(15) 0.043(12) 0.092(15) 0.026(13) 0.022(13) 0.001(12)
C165 0.061(13) 0.024(11) 0.077(14) 0.027(11) 0.025(12) 0.001(10)
C166 0.035(12) 0.049(11) 0.065(13) 0.028(11) -0.005(10) 0.009(10)
C167 0.044(12) 0.044(12) 0.070(13) 0.026(11) 0.001(11) 0.021(10)
C168 0.062(13) 0.053(12) 0.075(14) 0.022(12) -0.007(12) 0.020(11)
C169 0.070(14) 0.055(13) 0.080(15) 0.017(12) -0.012(12) 0.016(12)
C170 0.062(14) 0.052(12) 0.077(14) 0.021(12) -0.007(12) 0.008(11)
C171 0.041(12) 0.043(11) 0.069(13) 0.025(11) -0.009(11) 0.004(10)
C172 0.083(18) 0.071(17) 0.062(16) -0.037(14) 0.028(15) -0.023(15)
C173 0.062(14) 0.046(13) 0.050(13) -0.002(11) 0.006(12) -0.023(12)
C174 0.041(11) 0.047(11) 0.051(11) 0.023(10) 0.002(10) -0.012(10)
C175 0.050(13) 0.054(12) 0.054(12) 0.016(11) 0.002(11) -0.013(11)
C176 0.063(13) 0.063(13) 0.046(12) 0.024(11) -0.002(11) -0.029(12)
C177 0.043(11) 0.070(11) 0.054(11) 0.031(10) -0.006(10) -0.014(10)
C178 0.031(11) 0.066(12) 0.048(12) 0.017(11) 0.003(10) 0.003(11)
C179 0.045(12) 0.086(14) 0.073(13) 0.053(13) -0.003(11) -0.002(12)
C180 0.044(13) 0.124(16) 0.119(16) 0.063(15) 0.009(13) 0.007(13)
C181 0.062(13) 0.139(17) 0.137(17) 0.084(15) -0.024(13) 0.008(14)
C182 0.082(16) 0.15(2) 0.16(2) 0.086(18) -0.028(16) 0.015(16)
C183 0.090(17) 0.16(2) 0.16(2) 0.079(19) -0.023(17) 0.008(17)
C184 0.086(17) 0.15(2) 0.14(2) 0.077(19) -0.022(17) 0.011(17)
C185 0.077(16) 0.16(2) 0.15(2) 0.070(18) -0.032(17) -0.002(17)
C186 0.071(15) 0.15(2) 0.14(2) 0.076(17) -0.031(16) 0.000(16)
C187 0.047(14) 0.032(13) 0.062(15) 0.002(13) -0.014(12) 0.003(12)
C188 0.058(13) 0.034(11) 0.062(13) 0.001(11) -0.018(11) 0.005(11)
C189 0.064(12) 0.030(10) 0.063(12) -0.004(10) -0.024(10) 0.009(10)
C190 0.065(13) 0.036(11) 0.053(12) -0.005(10) -0.035(11) 0.005(11)
C191 0.067(13) 0.032(11) 0.042(12) 0.012(10) -0.033(11) 0.000(10)
C192 0.060(11) 0.032(10) 0.037(10) 0.008(9) -0.022(9) 0.008(9)
C193 0.057(12) 0.019(10) 0.054(12) 0.000(10) -0.018(11) 0.015(10)
C194 0.057(12) 0.035(11) 0.027(11) 0.000(9) -0.003(10) 0.013(10)
C195 0.034(11) 0.041(11) 0.031(10) 0.003(9) -0.002(9) 0.002(9)
C196 0.032(10) 0.037(10) 0.033(10) 0.008(9) -0.009(9) -0.009(9)
C197 0.052(12) 0.044(12) 0.059(13) 0.004(10) 0.006(11) -0.013(11)
C198 0.067(13) 0.052(13) 0.063(13) -0.003(11) 0.013(12) -0.016(12)
C199 0.060(13) 0.049(12) 0.053(13) -0.004(11) 0.013(11) -0.005(11)
C200 0.056(12) 0.036(11) 0.036(11) 0.007(10) 0.011(10) 0.013(10)
C201 0.051(12) 0.039(11) 0.030(11) 0.014(9) -0.003(10) 0.001(10)
C202 0.22(3) 0.098(19) 0.110(19) 0.072(18) 0.10(2) 0.131(19)
C203 0.22(3) 0.107(18) 0.102(19) 0.065(17) 0.10(2) 0.130(19)
C204 0.23(3) 0.11(2) 0.11(2) 0.059(18) 0.10(2) 0.13(2)
C205 0.24(3) 0.10(2) 0.14(2) 0.081(18) 0.10(2) 0.12(2)
C206 0.23(3) 0.098(19) 0.15(2) 0.071(18) 0.11(2) 0.11(2)
C207 0.22(3) 0.096(19) 0.13(2) 0.062(18) 0.11(2) 0.123(19)
C208 0.15(2) 0.034(12) 0.026(12) 0.011(10) -0.031(14) 0.004(14)
C209 0.16(2) 0.037(13) 0.066(15) 0.018(12) -0.041(15) -0.004(15)
C210 0.18(2) 0.061(15) 0.082(17) 0.021(14) -0.054(16) 0.002(16)
C211 0.19(2) 0.081(16) 0.058(16) 0.017(14) -0.044(17) -0.004(17)
C212 0.19(2) 0.091(16) 0.049(14) 0.004(14) -0.023(16) -0.003(17)
C213 0.18(2) 0.070(15) 0.032(13) 0.012(12) -0.008(14) -0.004(15)
C214 0.12(2) 0.038(14) 0.031(14) -0.022(11) -0.007(14) 0.026(14)
C215 0.116(19) 0.029(12) 0.049(14) -0.002(10) -0.013(13) 0.030(12)
C216 0.11(2) 0.038(14) 0.052(15) 0.002(12) -0.027(14) 0.012(14)
C217 0.056(13) 0.058(14) 0.104(17) 0.018(13) 0.009(13) -0.020(13)
C218 0.069(14) 0.075(14) 0.105(17) 0.049(14) -0.011(14) -0.012(13)
C219 0.056(13) 0.100(16) 0.102(17) 0.052(15) -0.008(14) 0.003(14)
C220 0.045(13) 0.107(16) 0.087(16) 0.044(14) 0.004(13) 0.010(14)
C221 0.053(13) 0.082(15) 0.102(17) 0.015(14) 0.019(13) 0.008(13)
C222 0.060(13) 0.062(14) 0.114(17) 0.012(14) 0.025(14) -0.023(13)
C223 0.080(15) 0.030(12) 0.067(14) 0.005(11) -0.028(13) 0.016(11)
C224 0.067(14) 0.042(13) 0.063(14) -0.009(11) -0.022(12) 0.015(11)
C225 0.077(15) 0.063(14) 0.080(15) -0.008(13) -0.014(13) 0.013(12)
C226 0.088(16) 0.072(15) 0.087(15) 0.010(14) -0.035(15) 0.014(13)
C227 0.093(16) 0.069(15) 0.089(16) 0.023(13) -0.030(14) -0.001(14)
C228 0.084(15) 0.052(13) 0.082(15) 0.025(12) -0.028(13) 0.001(12)
B1 0.052(15) 0.060(15) 0.067(16) 0.026(14) -0.002(14) -0.003(14)
F1 0.051(10) 0.077(11) 0.058(10) 0.026(9) 0.003(8) -0.015(8)
F2 0.043(9) 0.075(11) 0.074(11) 0.014(9) 0.017(8) 0.008(8)
F3 0.059(11) 0.096(13) 0.065(11) 0.020(10) -0.015(9) -0.008(9)
F4 0.074(12) 0.059(11) 0.118(15) 0.025(10) 0.014(11) 0.011(9)
B2 0.26(3) 0.079(19) 0.16(2) 0.00(2) 0.00(2) 0.03(2)
F5 0.22(3) 0.114(17) 0.095(16) 0.025(14) 0.031(17) 0.072(17)
F6 0.27(3) 0.072(15) 0.14(2) -0.001(14) -0.03(2) 0.012(18)
F7 0.26(3) 0.077(16) 0.22(3) 0.023(18) -0.07(2) 0.028(19)
F8 0.29(4) 0.12(2) 0.25(3) -0.04(2) 0.05(3) 0.02(2)
B3 0.13(2) 0.19(2) 0.15(2) 0.07(2) 0.00(2) 0.04(2)
F9 0.058(9) 0.065(10) 0.059(9) 0.033(8) 0.034(8) 0.054(8)
F10 0.107(15) 0.141(18) 0.099(15) 0.070(14) 0.017(12) 0.032(14)
F11 0.14(2) 0.19(2) 0.17(2) 0.09(2) -0.019(18) -0.024(18)
F12 0.33(4) 0.33(4) 0.30(4) 0.08(3) 0.03(4) 0.02(4)
B4 0.31(3) 0.22(3) 0.10(2) 0.01(2) -0.01(2) 0.15(3)
F13 0.21(3) 0.104(17) 0.110(17) 0.043(14) 0.013(17) 0.044(17)
F14 0.34(4) 0.23(3) 0.062(15) -0.041(17) -0.02(2) 0.13(3)
F15 0.41(4) 0.32(4) 0.10(2) 0.04(2) 0.06(3) 0.21(3)
F16 0.30(4) 0.33(4) 0.15(2) -0.08(3) -0.09(2) 0.14(3)

loop_
_atom_type_symbol
_atom_type_description
_atom_type_scat_dispersion_real
_atom_type_scat_dispersion_imag
_atom_type_scat_source
C C 0.0033 0.0016 'International Tables Vol C Tables 4.2.6.8 and 6.1.1.4'
H H 0.0000 0.0000 'International Tables Vol C Tables 4.2.6.8 and 6.1.1.4'
B B 0.0013 0.0007 'International Tables Vol C Tables 4.2.6.8 and 6.1.1.4'
N N 0.0061 0.0033 'International Tables Vol C Tables 4.2.6.8 and 6.1.1.4'
F F 0.0171 0.0103 'International Tables Vol C Tables 4.2.6.8 and 6.1.1.4'
P P 0.1023 0.0942 'International Tables Vol C Tables 4.2.6.8 and 6.1.1.4'
Cl Cl 0.1484 0.1585 'International Tables Vol C Tables 4.2.6.8 and 6.1.1.4'
Cu Cu 0.3201 1.2651 'International Tables Vol C Tables 4.2.6.8 and 6.1.1.4'
Pt Pt -1.7033 8.3905 'International Tables Vol C Tables 4.2.6.8 and 6.1.1.4'

loop_
_geom_angle_atom_site_label_1
_geom_angle_atom_site_label_2
_geom_angle_atom_site_label_3
_geom_angle
C1 Pt1 C16 89.6(13)
C1 Pt1 P1 174.0(8)
C16 Pt1 P1 88.6(10)
C1 Pt1 P2 88.2(8)
C16 Pt1 P2 172.9(8)
P1 Pt1 P2 94.2(3)
C73 Pt2 C58 89.6(9)
C73 Pt2 P3 91.9(6)
C58 Pt2 P3 174.9(7)
C73 Pt2 P4 175.3(7)
C58 Pt2 P4 86.6(7)
P3 Pt2 P4 92.2(2)
C130 Pt3 C115 92.7(10)
C130 Pt3 P6 172.7(8)
C115 Pt3 P6 89.1(6)
C130 Pt3 P5 84.0(8)
C115 Pt3 P5 172.3(7)
P6 Pt3 P5 95.0(2)
C172 Pt4 C187 88.1(12)
C172 Pt4 P8 90.2(10)
C187 Pt4 P8 174.9(9)
C172 Pt4 P7 174.9(11)
C187 Pt4 P7 87.4(8)
P8 Pt4 P7 94.4(3)
N6 Cu1 N1 177.1(11)
N6 Cu1 N2 95.4(10)
N1 Cu1 N2 81.8(10)
N6 Cu1 N5 80.8(8)
N1 Cu1 N5 99.2(8)
N2 Cu1 N5 105.7(9)
N6 Cu1 Cl1 90.6(8)
N1 Cu1 Cl1 92.2(8)
N2 Cu1 Cl1 149.8(7)
N5 Cu1 Cl1 104.5(6)
N4 Cu2 N7 174.3(8)
N4 Cu2 N8 94.3(7)
N7 Cu2 N8 81.1(7)
N4 Cu2 N3 80.9(7)
N7 Cu2 N3 97.1(7)
N8 Cu2 N3 104.8(8)
N4 Cu2 Cl2 91.8(6)
N7 Cu2 Cl2 93.9(5)
N8 Cu2 Cl2 148.3(6)
N3 Cu2 Cl2 106.9(5)
N9 Cu3 N14 172.2(11)
N9 Cu3 N10 79.2(8)
N14 Cu3 N10 100.7(9)
N9 Cu3 N13 92.3(8)
N14 Cu3 N13 80.0(10)
N10 Cu3 N13 103.3(9)
N9 Cu3 Cl3 93.9(7)
N14 Cu3 Cl3 91.4(8)
N10 Cu3 Cl3 138.3(8)
N13 Cu3 Cl3 118.1(6)
N12 Cu4 N15 171.9(9)
N12 Cu4 N11 79.5(8)
N15 Cu4 N11 92.4(9)
N12 Cu4 N16 101.1(8)
N15 Cu4 N16 79.8(8)
N11 Cu4 N16 103.1(7)
N12 Cu4 Cl4 94.9(7)
N15 Cu4 Cl4 91.2(7)
N11 Cu4 Cl4 133.1(5)
N16 Cu4 Cl4 123.6(6)
C31 P1 C43 107.0(14)
C31 P1 C37A 97.6(14)
C43 P1 C37A 94.1(13)
C31 P1 C37B 114.4(15)
C43 P1 C37B 112.9(13)
C37A P1 C37B 32.6(13)
C31 P1 Pt1 109.2(8)
C43 P1 Pt1 115.8(9)
C37A P1 Pt1 130.1(10)
C37B P1 Pt1 97.5(10)
C46 P2 C52 104.2(13)
C46 P2 C45 105.1(12)
C52 P2 C45 103.1(12)
C46 P2 Pt1 111.0(8)
C52 P2 Pt1 117.0(8)
C45 P2 Pt1 115.2(9)
C88 P3 C100 99.4(11)
C88 P3 C94 103.2(12)
C100 P3 C94 107.7(10)
C88 P3 Pt2 120.0(9)
C100 P3 Pt2 116.0(8)
C94 P3 Pt2 109.2(7)
C103 P4 C102 108.8(12)
C103 P4 C109 106.5(12)
C102 P4 C109 100.0(12)
C103 P4 Pt2 113.1(7)
C102 P4 Pt2 114.3(7)
C109 P4 Pt2 113.1(9)
C157 P5 C145 99.9(13)
C157 P5 C151 109.5(13)
C145 P5 C151 105.0(12)
C157 P5 Pt3 118.0(10)
C145 P5 Pt3 115.7(8)
C151 P5 Pt3 107.9(8)
C160 P6 C166 103.6(13)
C160 P6 C159 103.8(14)
C166 P6 C159 103.0(13)
C160 P6 Pt3 118.7(10)
C166 P6 Pt3 110.2(9)
C159 P6 Pt3 115.8(9)
C202 P7 C208 106.1(18)
C202 P7 C214 102.3(14)
C208 P7 C214 102.2(13)
C202 P7 Pt4 112.9(10)
C208 P7 Pt4 115.5(13)
C214 P7 Pt4 116.3(11)
C216 P8 C223 101.2(13)
C216 P8 C217 103.2(13)
C223 P8 C217 106.7(14)
C216 P8 Pt4 117.8(12)
C223 P8 Pt4 116.1(9)
C217 P8 Pt4 110.5(8)
C7 N1 C6 120(2)
C7 N1 Cu1 129(2)
C6 N1 Cu1 111.9(18)
C8 N2 C9 116(3)
C8 N2 Cu1 110(2)
C9 N2 Cu1 134(2)
C22 N3 C21 118(2)
C22 N3 Cu2 133.4(15)
C21 N3 Cu2 108.7(14)
C23 N4 C24 113.5(19)
C23 N4 Cu2 116.5(15)
C24 N4 Cu2 128.1(16)
C63 N5 C64 115(2)
C63 N5 Cu1 110.3(16)
C64 N5 Cu1 133.3(17)
C65 N6 C66 116(2)
C65 N6 Cu1 115.2(17)
C66 N6 Cu1 128(2)
C79 N7 C78 120.3(19)
C79 N7 Cu2 127.0(15)
C78 N7 Cu2 112.2(15)
C80 N8 C81 119(2)
C80 N8 Cu2 111.3(15)
C81 N8 Cu2 129.8(15)
C120 N9 C121 116(2)
C120 N9 Cu3 119.1(17)
C121 N9 Cu3 125.0(17)
C122 N10 C123 117(2)
C122 N10 Cu3 112.3(17)
C123 N10 Cu3 130.5(18)
C136 N11 C135 120.4(19)
C136 N11 Cu4 130.6(16)
C135 N11 Cu4 108.9(14)
C137 N12 C138 119(2)
C137 N12 Cu4 115.5(17)
C138 N12 Cu4 124.9(17)
C178 N13 C177 119(3)
C178 N13 Cu3 131.9(18)
C177 N13 Cu3 108.7(18)
C179 N14 C180 116(3)
C179 N14 Cu3 113(2)
C180 N14 Cu3 129(3)
C193 N15 C192 117(2)
C193 N15 Cu4 127.9(16)
C192 N15 Cu4 115.4(17)
C194 N16 C195 115.1(19)
C194 N16 Cu4 111.1(15)
C195 N16 Cu4 133.6(15)
C2 C1 Pt1 170(2)
C1 C2 C3 171(3)
C4 C3 C2 119(3)
C4 C3 C7 117(3)
C2 C3 C7 124(3)
C5 C4 C3 120(3)
C5 C4 H4 119.8
C3 C4 H4 119.8
C4 C5 C6 122(3)
C4 C5 H5 119.2
C6 C5 H5 119.2
C5 C6 C8 129(3)
C5 C6 N1 115(3)
C8 C6 N1 115(2)
N1 C7 C3 124(3)
N1 C7 H7 117.9
C3 C7 H7 117.9
N2 C8 C6 121(3)
N2 C8 H8 119.3
C6 C8 H8 119.3
N2 C9 C10 111(3)
N2 C9 H9A 109.4
C10 C9 H9A 109.4
N2 C9 H9B 109.4
C10 C9 H9B 109.4
H9A C9 H9B 108.0
C11 C10 C15 120(4)
C11 C10 C9 124(3)
C15 C10 C9 117(3)
C10 C11 C12 125(4)
C10 C11 H11 117.6
C12 C11 H11 117.6
C13 C12 C11 113(4)
C13 C12 H12 123.3
C11 C12 H12 123.3
C14 C13 C12 124(4)
C14 C13 H13 118.0
C12 C13 H13 118.0
C15 C14 C13 118(4)
C15 C14 H14 121.1
C13 C14 H14 121.1
C14 C15 C10 120(4)
C14 C15 H15 119.9
C10 C15 H15 119.9
C17 C16 Pt1 171(3)
C16 C17 C18 171(3)
C19 C18 C17 127(3)
C19 C18 C22 119(2)
C17 C18 C22 115(2)
C18 C19 C20 120(3)
C18 C19 H19 120.1
C20 C19 H19 120.1
C21 C20 C19 119(2)
C21 C20 H20 120.6
C19 C20 H20 120.6
C20 C21 N3 123(2)
C20 C21 C23 122(2)
N3 C21 C23 114(2)
N3 C22 C18 122(2)
N3 C22 H22 119.0
C18 C22 H22 119.0
N4 C23 C21 119(2)
N4 C23 H23 120.3
C21 C23 H23 120.3
N4 C24 C25 112.2(19)
N4 C24 H24A 109.2
C25 C24 H24A 109.2
N4 C24 H24B 109.2
C25 C24 H24B 109.2
H24A C24 H24B 107.9
C26 C25 C30 116(3)
C26 C25 C24 124(2)
C30 C25 C24 120(2)
C27 C26 C25 123(3)
C27 C26 H26 118.7
C25 C26 H26 118.7
C28 C27 C26 118(3)
C28 C27 H27 120.8
C26 C27 H27 120.8
C29 C28 C27 123(3)
C29 C28 H28 118.7
C27 C28 H28 118.7
C28 C29 C30 119(3)
C28 C29 H29 120.4
C30 C29 H29 120.4
C29 C30 C25 121(3)
C29 C30 H30 119.4
C25 C30 H30 119.4
C32 C31 C36 121(3)
C32 C31 P1 123(3)
C36 C31 P1 116(2)
C31 C32 C33 120(4)
C31 C32 H32 120.1
C33 C32 H32 120.1
C34 C33 C32 119(3)
C34 C33 H33 120.6
C32 C33 H33 120.6
C33 C34 C35 122(3)
C33 C34 H34 118.9
C35 C34 H34 118.9
C36 C35 C34 116(4)
C36 C35 H35 121.9
C34 C35 H35 121.9
C31 C36 C35 122(3)
C31 C36 H36 119.2
C35 C36 H36 119.2
C38A C37A C42A 120.0
C38A C37A P1 128.6(16)
C42A C37A P1 111.0(17)
C39A C38A C37A 120.0
C39A C38A H38A 120.0
C37A C38A H38A 120.0
C40A C39A C38A 120.0
C40A C39A H39A 120.0
C38A C39A H39A 120.0
C39A C40A C41A 120.0
C39A C40A H40A 120.0
C41A C40A H40A 120.0
C42A C41A C40A 120.0
C42A C41A H41A 120.0
C40A C41A H41A 120.0
C41A C42A C37A 120.0
C41A C42A H42A 120.0
C37A C42A H42A 120.0
C38B C37B C42B 120.0
C38B C37B P1 120.5(16)
C42B C37B P1 119.5(16)
C37B C38B C39B 120.0
C37B C38B H38B 120.0
C39B C38B H38B 120.0
C40B C39B C38B 120.0
C40B C39B H39B 120.0
C38B C39B H39B 120.0
C39B C40B C41B 120.0
C39B C40B H40B 120.0
C41B C40B H40B 120.0
C40B C41B C42B 120.0
C40B C41B H41B 120.0
C42B C41B H41B 120.0
C41B C42B C37B 120.0
C41B C42B H42B 120.0
C37B C42B H42B 120.0
C44 C43 P1 117(2)
C44 C43 H43A 108.1
P1 C43 H43A 108.1
C44 C43 H43B 108.1
P1 C43 H43B 108.1
H43A C43 H43B 107.3
C45 C44 C43 115(2)
C45 C44 H44A 108.5
C43 C44 H44A 108.5
C45 C44 H44B 108.5
C43 C44 H44B 108.5
H44A C44 H44B 107.5
C44 C45 P2 116(2)
C44 C45 H45A 108.3
P2 C45 H45A 108.3
C44 C45 H45B 108.3
P2 C45 H45B 108.3
H45A C45 H45B 107.4
C47 C46 C51 118(3)
C47 C46 P2 118.6(17)
C51 C46 P2 122.8(18)
C46 C47 C48 120(3)
C46 C47 H47 119.9
C48 C47 H47 119.9
C49 C48 C47 122(3)
C49 C48 H48 119.0
C47 C48 H48 119.0
C48 C49 C50 118(3)
C48 C49 H49 121.2
C50 C49 H49 121.2
C49 C50 C51 121(3)
C49 C50 H50 119.7
C51 C50 H50 119.7
C46 C51 C50 121(3)
C46 C51 H51 119.3
C50 C51 H51 119.3
C53 C52 C57 120(3)
C53 C52 P2 124(2)
C57 C52 P2 116(2)
C52 C53 C54 120(3)
C52 C53 H53 120.0
C54 C53 H53 120.0
C55 C54 C53 121(3)
C55 C54 H54 119.6
C53 C54 H54 119.6
C56 C55 C54 121(3)
C56 C55 H55 119.3
C54 C55 H55 119.3
C55 C56 C57 119(3)
C55 C56 H56 120.4
C57 C56 H56 120.4
C52 C57 C56 119(3)
C52 C57 H57 120.5
C56 C57 H57 120.5
C59 C58 Pt2 173(2)
C58 C59 C60 176(3)
C61 C60 C59 123(2)
C61 C60 C64 118(2)
C59 C60 C64 119(2)
C60 C61 C62 119(2)
C60 C61 H61 120.3
C62 C61 H61 120.3
C63 C62 C61 117(2)
C63 C62 H62 121.7
C61 C62 H62 121.7
C62 C63 N5 125(2)
C62 C63 C65 121(2)
N5 C63 C65 114(2)
N5 C64 C60 124(2)
N5 C64 H64 117.9
C60 C64 H64 117.9
N6 C65 C63 120(2)
N6 C65 H65 120.0
C63 C65 H65 120.0
N6 C66 C67 113(2)
N6 C66 H66A 108.9
C67 C66 H66A 108.9
N6 C66 H66B 108.9
C67 C66 H66B 108.9
H66A C66 H66B 107.7
C72 C67 C68 124(3)
C72 C67 C66 122(3)
C68 C67 C66 114(3)
C69 C68 C67 115(4)
C69 C68 H68 122.7
C67 C68 H68 122.7
C68 C69 C70 127(4)
C68 C69 H69 116.3
C70 C69 H69 116.3
C71 C70 C69 113(4)
C71 C70 H70 123.5
C69 C70 H70 123.5
C70 C71 C72 125(4)
C70 C71 H71 117.5
C72 C71 H71 117.5
C67 C72 C71 116(3)
C67 C72 H72 121.9
C71 C72 H72 121.9
C74 C73 Pt2 177(2)
C73 C74 C75 179(3)
C76 C75 C79 118(2)
C76 C75 C74 122(2)
C79 C75 C74 120(2)
C77 C76 C75 118(2)
C77 C76 H76 120.8
C75 C76 H76 120.8
C76 C77 C78 121(2)
C76 C77 H77 119.7
C78 C77 H77 119.7
N7 C78 C80 118(2)
N7 C78 C77 120(2)
C80 C78 C77 122(2)
N7 C79 C75 122(2)
N7 C79 H79 118.9
C75 C79 H79 118.9
N8 C80 C78 117(2)
N8 C80 H80 121.7
C78 C80 H80 121.7
N8 C81 C82 113(2)
N8 C81 H81A 108.9
C82 C81 H81A 108.9
N8 C81 H81B 108.9
C82 C81 H81B 108.9
H81A C81 H81B 107.7
C83 C82 C87 114(2)
C83 C82 C81 123(2)
C87 C82 C81 123(2)
C82 C83 C84 127(3)
C82 C83 H83 116.6
C84 C83 H83 116.6
C85 C84 C83 115(3)
C85 C84 H84 122.6
C83 C84 H84 122.6
C86 C85 C84 123(3)
C86 C85 H85 118.5
C84 C85 H85 118.5
C85 C86 C87 118(3)
C85 C86 H86 120.9
C87 C86 H86 120.9
C86 C87 C82 123(3)
C86 C87 H87 118.5
C82 C87 H87 118.5
C93 C88 C89 119(2)
C93 C88 P3 120(2)
C89 C88 P3 120(2)
C90 C89 C88 118(3)
C90 C89 H89 120.9
C88 C89 H89 120.9
C91 C90 C89 125(4)
C91 C90 H90 117.5
C89 C90 H90 117.5
C90 C91 C92 119(3)
C90 C91 H91 120.4
C92 C91 H91 120.4
C93 C92 C91 116(3)
C93 C92 H92 121.9
C91 C92 H92 121.9
C88 C93 C92 122(3)
C88 C93 H93 118.9
C92 C93 H93 118.9
C95 C94 C99 121(2)
C95 C94 P3 123.3(16)
C99 C94 P3 115.5(15)
C96 C95 C94 118(2)
C96 C95 H95 120.8
C94 C95 H95 120.8
C95 C96 C97 122(2)
C95 C96 H96 119.1
C97 C96 H96 119.1
C98 C97 C96 119(2)
C98 C97 H97 120.4
C96 C97 H97 120.4
C97 C98 C99 121(3)
C97 C98 H98 119.7
C99 C98 H98 119.7
C98 C99 C94 118(2)
C98 C99 H99 120.8
C94 C99 H99 120.8
C101 C100 P3 120.0(17)
C101 C100 H10A 107.3
P3 C100 H10A 107.3
C101 C100 H10B 107.3
P3 C100 H10B 107.3
H10A C100 H10B 106.9
C100 C101 C102 108.7(19)
C100 C101 H10C 110.0
C102 C101 H10C 110.0
C100 C101 H10D 110.0
C102 C101 H10D 110.0
H10C C101 H10D 108.3
C101 C102 P4 108.7(16)
C101 C102 H10E 110.0
P4 C102 H10E 110.0
C101 C102 H10F 110.0
P4 C102 H10F 110.0
H10E C102 H10F 108.3
C104 C103 C108 115(2)
C104 C103 P4 123.6(16)
C108 C103 P4 120.9(18)
C103 C104 C105 126(2)
C103 C104 H104 117.2
C105 C104 H104 117.2
C106 C105 C104 114(3)
C106 C105 H105 123.0
C104 C105 H105 123.0
C107 C106 C105 126(3)
C107 C106 H106 116.9
C105 C106 H106 116.9
C106 C107 C108 115(2)
C106 C107 H107 122.5
C108 C107 H107 122.5
C107 C108 C103 124(3)
C107 C108 H108 118.1
C103 C108 H108 118.1
C114 C109 C110 119(2)
C114 C109 P4 119(2)
C110 C109 P4 122(2)
C111 C110 C109 114(3)
C111 C110 H110 122.9
C109 C110 H110 122.9
C112 C111 C110 128(3)
C112 C111 H111 115.9
C110 C111 H111 115.9
C111 C112 C113 118(3)
C111 C112 H112 121.0
C113 C112 H112 121.0
C114 C113 C112 119(3)
C114 C113 H113 120.5
C112 C113 H113 120.5
C113 C114 C109 121(3)
C113 C114 H114 119.3
C109 C114 H114 119.3
C116 C115 Pt3 166(2)
C115 C116 C117 169(3)
C121 C117 C118 121(2)
C121 C117 C116 122(2)
C118 C117 C116 117(2)
C119 C118 C117 118(2)
C119 C118 H118 120.9
C117 C118 H118 120.9
C120 C119 C118 118(2)
C120 C119 H119 120.8
C118 C119 H119 120.8
C119 C120 N9 125(2)
C119 C120 C122 126(2)
N9 C120 C122 109(2)
C117 C121 N9 122(2)
C117 C121 H121 119.2
N9 C121 H121 119.2
N10 C122 C120 120(2)
N10 C122 H122 120.2
C120 C122 H122 120.2
N10 C123 C124 112(3)
N10 C123 H12A 109.3
C124 C123 H12A 109.3
N10 C123 H12B 109.3
C124 C123 H12B 109.3
H12A C123 H12B 108.0
C129 C124 C125 120(4)
C129 C124 C123 124(3)
C125 C124 C123 116(3)
C126 C125 C124 114(4)
C126 C125 H125 123.2
C124 C125 H125 123.2
C127 C126 C125 127(4)
C127 C126 H126 116.4
C125 C126 H126 116.4
C126 C127 C128 118(4)
C126 C127 H127 121.0
C128 C127 H127 121.0
C129 C128 C127 116(4)
C129 C128 H128 122.1
C127 C128 H128 122.1
C124 C129 C128 125(4)
C124 C129 H129 117.4
C128 C129 H129 117.4
C131 C130 Pt3 165.7(19)
C130 C131 C132 173(2)
C133 C132 C136 119(2)
C133 C132 C131 122(2)
C136 C132 C131 119(2)
C132 C133 C134 119(2)
C132 C133 H133 120.4
C134 C133 H133 120.4
C135 C134 C133 120(2)
C135 C134 H134 120.2
C133 C134 H134 120.2
N11 C135 C134 120(2)
N11 C135 C137 117(2)
C134 C135 C137 123(2)
N11 C136 C132 121(2)
N11 C136 H136 119.4
C132 C136 H136 119.4
N12 C137 C135 119(2)
N12 C137 H137 120.5
C135 C137 H137 120.5
N12 C138 C139 111(2)
N12 C138 H13A 109.5
C139 C138 H13A 109.5
N12 C138 H13B 109.5
C139 C138 H13B 109.5
H13A C138 H13B 108.1
C140 C139 C144 125(3)
C140 C139 C138 121(3)
C144 C139 C138 114(3)
C139 C140 C141 118(3)
C139 C140 H140 121.1
C141 C140 H140 121.1
C142 C141 C140 123(4)
C142 C141 H141 118.5
C140 C141 H141 118.5
C141 C142 C143 114(3)
C141 C142 H142 123.1
C143 C142 H142 123.1
C144 C143 C142 129(3)
C144 C143 H143 115.6
C142 C143 H143 115.6
C139 C144 C143 112(3)
C139 C144 H144 124.2
C143 C144 H144 124.2
C150 C145 C146 117(2)
C150 C145 P5 126(2)
C146 C145 P5 117.1(19)
C147 C146 C145 117(3)
C147 C146 H146 121.6
C145 C146 H146 121.6
C146 C147 C148 126(3)
C146 C147 H147 117.1
C148 C147 H147 117.1
C149 C148 C147 113(3)
C149 C148 H148 123.7
C147 C148 H148 123.7
C148 C149 C150 129(3)
C148 C149 H149 115.3
C150 C149 H149 115.3
C149 C150 C145 118(3)
C149 C150 H150 121.0
C145 C150 H150 121.0
C152 C151 C156 112(3)
C152 C151 P5 122.5(18)
C156 C151 P5 125.4(18)
C151 C152 C153 129(3)
C151 C152 H152 115.5
C153 C152 H152 115.5
C154 C153 C152 115(3)
C154 C153 H153 122.5
C152 C153 H153 122.5
C155 C154 C153 121(3)
C155 C154 H154 119.7
C153 C154 H154 119.7
C154 C155 C156 120(3)
C154 C155 H155 120.1
C156 C155 H155 120.1
C151 C156 C155 124(3)
C151 C156 H156 118.2
C155 C156 H156 118.2
C158 C157 P5 115(2)
C158 C157 H15A 108.5
P5 C157 H15A 108.5
C158 C157 H15B 108.5
P5 C157 H15B 108.5
H15A C157 H15B 107.5
C159 C158 C157 113(2)
C159 C158 H15C 108.9
C157 C158 H15C 108.9
C159 C158 H15D 108.9
C157 C158 H15D 108.9
H15C C158 H15D 107.7
C158 C159 P6 114.4(19)
C158 C159 H15E 108.7
P6 C159 H15E 108.7
C158 C159 H15F 108.7
P6 C159 H15F 108.7
H15E C159 H15F 107.6
C165 C160 C161 116(3)
C165 C160 P6 125(2)
C161 C160 P6 118(2)
C160 C161 C162 119(3)
C160 C161 H161 120.6
C162 C161 H161 120.6
C163 C162 C161 119(3)
C163 C162 H162 120.7
C161 C162 H162 120.7
C164 C163 C162 120(3)
C164 C163 H163 120.1
C162 C163 H163 120.1
C163 C164 C165 121(3)
C163 C164 H164 119.5
C165 C164 H164 119.5
C164 C165 C160 125(3)
C164 C165 H165 117.3
C160 C165 H165 117.3
C167 C166 C171 116(2)
C167 C166 P6 123(2)
C171 C166 P6 120(2)
C168 C167 C166 123(3)
C168 C167 H167 118.5
C166 C167 H167 118.5
C167 C168 C169 119(3)
C167 C168 H168 120.6
C169 C168 H168 120.6
C170 C169 C168 121(3)
C170 C169 H169 119.6
C168 C169 H169 119.6
C169 C170 C171 120(3)
C169 C170 H170 120.0
C171 C170 H170 120.0
C166 C171 C170 121(3)
C166 C171 H171 119.5
C170 C171 H171 119.5
C173 C172 Pt4 173(3)
C174 C173 C172 175(3)
C173 C174 C175 123(3)
C173 C174 C178 121(2)
C175 C174 C178 116(3)
C176 C175 C174 118(3)
C176 C175 H175 120.9
C174 C175 H175 120.9
C175 C176 C177 122(3)
C175 C176 H176 118.9
C177 C176 H176 118.9
N13 C177 C179 116(3)
N13 C177 C176 119(3)
C179 C177 C176 125(3)
N13 C178 C174 125(3)
N13 C178 H178 117.3
C174 C178 H178 117.3
N14 C179 C177 121(3)
N14 C179 H179 119.3
C177 C179 H179 119.3
N14 C180 C181 110(2)
N14 C180 H18A 109.7
C181 C180 H18A 109.7
N14 C180 H18B 109.7
C181 C180 H18B 109.7
H18A C180 H18B 108.2
C186 C181 C182 127(4)
C186 C181 C180 109(3)
C182 C181 C180 124(3)
C181 C182 C183 112(4)
C181 C182 H182 124.2
C183 C182 H182 124.2
C184 C183 C182 117(4)
C184 C183 H183 121.4
C182 C183 H183 121.4
C185 C184 C183 134(4)
C185 C184 H184 113.1
C183 C184 H184 113.1
C186 C185 C184 106(4)
C186 C185 H185 126.9
C184 C185 H185 126.9
C185 C186 C181 124(4)
C185 C186 H186 118.1
C181 C186 H186 118.1
C188 C187 Pt4 177(3)
C187 C188 C189 176(3)
C190 C189 C193 114(2)
C190 C189 C188 127(3)
C193 C189 C188 119(2)
C189 C190 C191 124(3)
C189 C190 H190 118.0
C191 C190 H190 118.0
C192 C191 C190 118(2)
C192 C191 H191 120.8
C190 C191 H191 120.8
C191 C192 N15 122(2)
C191 C192 C194 124(2)
N15 C192 C194 113(2)
N15 C193 C189 125(2)
N15 C193 H193 117.4
C189 C193 H193 117.4
N16 C194 C192 120(2)
N16 C194 H194 120.1
C192 C194 H194 120.1
N16 C195 C196 111.3(18)
N16 C195 H19A 109.4
C196 C195 H19A 109.4
N16 C195 H19B 109.4
C196 C195 H19B 109.4
H19A C195 H19B 108.0
C201 C196 C197 116(2)
C201 C196 C195 125(2)
C197 C196 C195 118(2)
C198 C197 C196 122(3)
C198 C197 H197 119.1
C196 C197 H197 119.1
C197 C198 C199 121(3)
C197 C198 H198 119.7
C199 C198 H198 119.7
C200 C199 C198 117(3)
C200 C199 H199 121.4
C198 C199 H199 121.4
C199 C200 C201 122(2)
C199 C200 H200 119.2
C201 C200 H200 119.2
C196 C201 C200 123(2)
C196 C201 H201 118.6
C200 C201 H201 118.6
C207 C202 C203 114(4)
C207 C202 P7 122(3)
C203 C202 P7 123(3)
C202 C203 C204 127(4)
C202 C203 H203 116.5
C204 C203 H203 116.5
C205 C204 C203 112(4)
C205 C204 H204 123.9
C203 C204 H204 123.9
C204 C205 C206 127(5)
C204 C205 H205 116.6
C206 C205 H205 116.6
C205 C206 C207 115(4)
C205 C206 H206 122.6
C207 C206 H206 122.6
C206 C207 C202 124(4)
C206 C207 H207 117.8
C202 C207 H207 117.8
C209 C208 C213 117(3)
C209 C208 P7 124(3)
C213 C208 P7 118(3)
C208 C209 C210 123(4)
C208 C209 H209 118.6
C210 C209 H209 118.6
C211 C210 C209 115(5)
C211 C210 H210 122.4
C209 C210 H210 122.4
C210 C211 C212 126(4)
C210 C211 H211 116.9
C212 C211 H211 116.9
C211 C212 C213 119(5)
C211 C212 H212 120.6
C213 C212 H212 120.6
C212 C213 C208 118(4)
C212 C213 H213 120.8
C208 C213 H213 120.8
C215 C214 P7 114(2)
C215 C214 H21A 108.7
P7 C214 H21A 108.7
C215 C214 H21B 108.7
P7 C214 H21B 108.7
H21A C214 H21B 107.6
C214 C215 C216 112(2)
C214 C215 H21C 109.3
C216 C215 H21C 109.3
C214 C215 H21D 109.3
C216 C215 H21D 109.3
H21C C215 H21D 108.0
C215 C216 P8 114.8(19)
C215 C216 H21E 108.6
P8 C216 H21E 108.6
C215 C216 H21F 108.6
P8 C216 H21F 108.6
H21E C216 H21F 107.5
C222 C217 C218 117(3)
C222 C217 P8 122(2)
C218 C217 P8 121(2)
C219 C218 C217 123(3)
C219 C218 H218 118.6
C217 C218 H218 118.6
C220 C219 C218 116(3)
C220 C219 H219 121.8
C218 C219 H219 121.8
C219 C220 C221 125(3)
C219 C220 H220 117.4
C221 C220 H220 117.4
C220 C221 C222 115(3)
C220 C221 H221 122.5
C222 C221 H221 122.5
C217 C222 C221 124(3)
C217 C222 H222 118.1
C221 C222 H222 118.1
C228 C223 C224 117(3)
C228 C223 P8 119(3)
C224 C223 P8 123(2)
C225 C224 C223 119(3)
C225 C224 H224 120.4
C223 C224 H224 120.4
C224 C225 C226 122(3)
C224 C225 H225 119.2
C226 C225 H225 119.2
C227 C226 C225 120(3)
C227 C226 H226 120.1
C225 C226 H226 120.1
C226 C227 C228 118(4)
C226 C227 H227 120.9
C228 C227 H227 120.9
C223 C228 C227 123(3)
C223 C228 H228 118.3
C227 C228 H228 118.3
F3 B1 F2 110(3)
F3 B1 F4 113(3)
F2 B1 F4 108(3)
F3 B1 F1 109(3)
F2 B1 F1 108(3)
F4 B1 F1 109(3)
F7 B2 F6 111.4(16)
F7 B2 F8 109.7(16)
F6 B2 F8 109.6(16)
F7 B2 F5 108.5(15)
F6 B2 F5 108.3(15)
F8 B2 F5 109.2(16)
F12 B3 F9 107.7(15)
F12 B3 F11 104.2(15)
F9 B3 F11 110.4(15)
F12 B3 F10 107.2(15)
F9 B3 F10 116.7(15)
F11 B3 F10 109.8(15)
F13 B4 F15 109.1(16)
F13 B4 F14 108.8(16)
F15 B4 F14 109.3(16)
F13 B4 F16 110.4(16)
F15 B4 F16 109.7(16)
F14 B4 F16 109.4(16)

loop_
_geom_bond_atom_site_label_1
_geom_bond_atom_site_label_2
_geom_bond_distance
Pt1 C1 2.01(3)
Pt1 C16 2.02(3)
Pt1 P1 2.292(9)
Pt1 P2 2.307(7)
Pt2 C73 2.02(3)
Pt2 C58 2.03(2)
Pt2 P3 2.304(6)
Pt2 P4 2.313(6)
Pt3 C130 1.77(3)
Pt3 C115 2.04(3)
Pt3 P6 2.291(7)
Pt3 P5 2.294(7)
Pt4 C172 1.88(4)
Pt4 C187 2.01(3)
Pt4 P8 2.288(8)
Pt4 P7 2.307(7)
Cu1 N6 2.00(2)
Cu1 N1 2.02(2)
Cu1 N2 2.12(2)
Cu1 N5 2.13(2)
Cu1 Cl1 2.284(9)
Cu2 N4 1.985(19)
Cu2 N7 2.012(18)
Cu2 N8 2.057(19)
Cu2 N3 2.194(19)
Cu2 Cl2 2.280(6)
Cu3 N9 1.98(2)
Cu3 N14 1.98(3)
Cu3 N10 2.14(2)
Cu3 N13 2.18(2)
Cu3 Cl3 2.220(11)
Cu4 N12 2.01(2)
Cu4 N15 2.01(2)
Cu4 N11 2.140(18)
Cu4 N16 2.167(18)
Cu4 Cl4 2.245(9)
P1 C31 1.81(3)
P1 C43 1.84(3)
P1 C37A 1.87(2)
P1 C37B 2.02(2)
P2 C46 1.80(3)
P2 C52 1.81(3)
P2 C45 1.88(3)
P3 C88 1.81(2)
P3 C100 1.83(2)
P3 C94 1.84(2)
P4 C103 1.77(3)
P4 C102 1.80(2)
P4 C109 1.81(3)
P5 C157 1.73(3)
P5 C145 1.81(3)
P5 C151 1.81(3)
P6 C160 1.80(3)
P6 C166 1.81(2)
P6 C159 1.86(3)
P7 C202 1.77(4)
P7 C208 1.80(3)
P7 C214 1.85(3)
P8 C216 1.78(3)
P8 C223 1.81(3)
P8 C217 1.83(3)
N1 C7 1.26(4)
N1 C6 1.44(4)
N2 C8 1.30(3)
N2 C9 1.42(4)
N3 C22 1.28(3)
N3 C21 1.42(3)
N4 C23 1.31(3)
N4 C24 1.48(3)
N5 C63 1.38(3)
N5 C64 1.38(3)
N6 C65 1.27(3)
N6 C66 1.49(3)
N7 C79 1.34(3)
N7 C78 1.35(3)
N8 C80 1.36(3)
N8 C81 1.44(3)
N9 C120 1.37(3)
N9 C121 1.38(3)
N10 C122 1.26(3)
N10 C123 1.45(3)
N11 C136 1.31(3)
N11 C135 1.37(3)
N12 C137 1.28(3)
N12 C138 1.53(3)
N13 C178 1.29(3)
N13 C177 1.34(3)
N14 C179 1.32(4)
N14 C180 1.39(4)
N15 C193 1.36(3)
N15 C192 1.39(3)
N16 C194 1.28(3)
N16 C195 1.48(3)
C1 C2 1.25(4)
C2 C3 1.40(5)
C3 C4 1.35(4)
C3 C7 1.40(4)
C4 C5 1.34(4)
C4 H4 0.9500
C5 C6 1.40(4)
C5 H5 0.9500
C6 C8 1.42(4)
C7 H7 0.9500
C8 H8 0.9500
C9 C10 1.54(5)
C9 H9A 0.9900
C9 H9B 0.9900
C10 C11 1.32(5)
C10 C15 1.42(4)
C11 C12 1.42(5)
C11 H11 0.9500
C12 C13 1.41(4)
C12 H12 0.9500
C13 C14 1.41(5)
C13 H13 0.9500
C14 C15 1.37(5)
C14 H14 0.9500
C15 H15 0.9500
C16 C17 1.21(4)
C17 C18 1.46(4)
C18 C19 1.34(3)
C18 C22 1.50(4)
C19 C20 1.42(4)
C19 H19 0.9500
C20 C21 1.36(3)
C20 H20 0.9500
C21 C23 1.48(3)
C22 H22 0.9500
C23 H23 0.9500
C24 C25 1.50(4)
C24 H24A 0.9900
C24 H24B 0.9900
C25 C26 1.42(4)
C25 C30 1.42(4)
C26 C27 1.39(4)
C26 H26 0.9500
C27 C28 1.38(4)
C27 H27 0.9500
C28 C29 1.36(4)
C28 H28 0.9500
C29 C30 1.41(4)
C29 H29 0.9500
C30 H30 0.9500
C31 C32 1.35(4)
C31 C36 1.39(4)
C32 C33 1.43(5)
C32 H32 0.9500
C33 C34 1.37(5)
C33 H33 0.9500
C34 C35 1.44(4)
C34 H34 0.9500
C35 C36 1.40(4)
C35 H35 0.9500
C36 H36 0.9500
C37A C38A 1.3900
C37A C42A 1.3900
C38A C39A 1.3900
C38A H38A 0.9500
C39A C40A 1.3900
C39A H39A 0.9500
C40A C41A 1.3900
C40A H40A 0.9500
C41A C42A 1.3900
C41A H41A 0.9500
C42A H42A 0.9500
C37B C38B 1.3900
C37B C42B 1.3900
C38B C39B 1.3900
C38B H38B 0.9500
C39B C40B 1.3900
C39B H39B 0.9500
C40B C41B 1.3900
C40B H40B 0.9500
C41B C42B 1.3900
C41B H41B 0.9500
C42B H42B 0.9500
C43 C44 1.52(4)
C43 H43A 0.9900
C43 H43B 0.9900
C44 C45 1.49(3)
C44 H44A 0.9900
C44 H44B 0.9900
C45 H45A 0.9900
C45 H45B 0.9900
C46 C47 1.378(18)
C46 C51 1.382(18)
C47 C48 1.389(18)
C47 H47 0.9500
C48 C49 1.379(18)
C48 H48 0.9500
C49 C50 1.384(19)
C49 H49 0.9500
C50 C51 1.387(18)
C50 H50 0.9500
C51 H51 0.9500
C52 C53 1.40(4)
C52 C57 1.40(4)
C53 C54 1.42(4)
C53 H53 0.9500
C54 C55 1.39(4)
C54 H54 0.9500
C55 C56 1.35(4)
C55 H55 0.9500
C56 C57 1.49(4)
C56 H56 0.9500
C57 H57 0.9500
C58 C59 1.20(3)
C59 C60 1.43(3)
C60 C61 1.38(4)
C60 C64 1.43(3)
C61 C62 1.48(3)
C61 H61 0.9500
C62 C63 1.37(3)
C62 H62 0.9500
C63 C65 1.49(4)
C64 H64 0.9500
C65 H65 0.9500
C66 C67 1.50(4)
C66 H66A 0.9900
C66 H66B 0.9900
C67 C72 1.357(19)
C67 C68 1.36(2)
C68 C69 1.36(2)
C68 H68 0.9500
C69 C70 1.36(2)
C69 H69 0.9500
C70 C71 1.36(2)
C70 H70 0.9500
C71 C72 1.374(19)
C71 H71 0.9500
C72 H72 0.9500
C73 C74 1.18(3)
C74 C75 1.45(3)
C75 C76 1.40(3)
C75 C79 1.42(3)
C76 C77 1.40(3)
C76 H76 0.9500
C77 C78 1.41(3)
C77 H77 0.9500
C78 C80 1.40(3)
C79 H79 0.9500
C80 H80 0.9500
C81 C82 1.46(3)
C81 H81A 0.9900
C81 H81B 0.9900
C82 C83 1.394(17)
C82 C87 1.402(17)
C83 C84 1.394(17)
C83 H83 0.9500
C84 C85 1.391(18)
C84 H84 0.9500
C85 C86 1.390(18)
C85 H85 0.9500
C86 C87 1.399(18)
C86 H86 0.9500
C87 H87 0.9500
C88 C93 1.39(4)
C88 C89 1.42(4)
C89 C90 1.38(4)
C89 H89 0.9500
C90 C91 1.31(4)
C90 H90 0.9500
C91 C92 1.48(5)
C91 H91 0.9500
C92 C93 1.42(4)
C92 H92 0.9500
C93 H93 0.9500
C94 C95 1.396(17)
C94 C99 1.410(17)
C95 C96 1.377(17)
C95 H95 0.9500
C96 C97 1.392(17)
C96 H96 0.9500
C97 C98 1.385(17)
C97 H97 0.9500
C98 C99 1.394(17)
C98 H98 0.9500
C99 H99 0.9500
C100 C101 1.54(3)
C100 H10A 0.9900
C100 H10B 0.9900
C101 C102 1.65(4)
C101 H10C 0.9900
C101 H10D 0.9900
C102 H10E 0.9900
C102 H10F 0.9900
C103 C104 1.390(18)
C103 C108 1.406(18)
C104 C105 1.393(18)
C104 H104 0.9500
C105 C106 1.389(18)
C105 H105 0.9500
C106 C107 1.387(18)
C106 H106 0.9500
C107 C108 1.40(4)
C107 H107 0.9500
C108 H108 0.9500
C109 C114 1.40(4)
C109 C110 1.43(4)
C110 C111 1.37(4)
C110 H110 0.9500
C111 C112 1.30(4)
C111 H111 0.9500
C112 C113 1.40(4)
C112 H112 0.9500
C113 C114 1.38(4)
C113 H113 0.9500
C114 H114 0.9500
C115 C116 1.20(3)
C116 C117 1.46(3)
C117 C121 1.33(3)
C117 C118 1.41(3)
C118 C119 1.36(3)
C118 H118 0.9500
C119 C120 1.34(3)
C119 H119 0.9500
C120 C122 1.54(4)
C121 H121 0.9500
C122 H122 0.9500
C123 C124 1.54(5)
C123 H12A 0.9900
C123 H12B 0.9900
C124 C129 1.38(2)
C124 C125 1.40(2)
C125 C126 1.39(2)
C125 H125 0.9500
C126 C127 1.39(2)
C126 H126 0.9500
C127 C128 1.40(2)
C127 H127 0.9500
C128 C129 1.39(2)
C128 H128 0.9500
C129 H129 0.9500
C130 C131 1.44(4)
C131 C132 1.49(4)
C132 C133 1.34(3)
C132 C136 1.44(3)
C133 C134 1.41(3)
C133 H133 0.9500
C134 C135 1.39(3)
C134 H134 0.9500
C135 C137 1.42(3)
C136 H136 0.9500
C137 H137 0.9500
C138 C139 1.58(4)
C138 H13A 0.9900
C138 H13B 0.9900
C139 C140 1.399(19)
C139 C144 1.401(19)
C140 C141 1.399(19)
C140 H140 0.9500
C141 C142 1.395(19)
C141 H141 0.9500
C142 C143 1.406(19)
C142 H142 0.9500
C143 C144 1.404(19)
C143 H143 0.9500
C144 H144 0.9500
C145 C150 1.40(3)
C145 C146 1.47(4)
C146 C147 1.34(4)
C146 H146 0.9500
C147 C148 1.40(4)
C147 H147 0.9500
C148 C149 1.32(4)
C148 H148 0.9500
C149 C150 1.33(3)
C149 H149 0.9500
C150 H150 0.9500
C151 C152 1.369(18)
C151 C156 1.372(18)
C152 C153 1.380(18)
C152 H152 0.9500
C153 C154 1.371(18)
C153 H153 0.9500
C154 C155 1.366(18)
C154 H154 0.9500
C155 C156 1.388(18)
C155 H155 0.9500
C156 H156 0.9500
C157 C158 1.69(4)
C157 H15A 0.9900
C157 H15B 0.9900
C158 C159 1.48(4)
C158 H15C 0.9900
C158 H15D 0.9900
C159 H15E 0.9900
C159 H15F 0.9900
C160 C165 1.36(4)
C160 C161 1.38(4)
C161 C162 1.47(4)
C161 H161 0.9500
C162 C163 1.40(5)
C162 H162 0.9500
C163 C164 1.30(4)
C163 H163 0.9500
C164 C165 1.35(4)
C164 H164 0.9500
C165 H165 0.9500
C166 C167 1.42(4)
C166 C171 1.42(4)
C167 C168 1.40(4)
C167 H167 0.9500
C168 C169 1.42(4)
C168 H168 0.9500
C169 C170 1.36(4)
C169 H169 0.9500
C170 C171 1.44(4)
C170 H170 0.9500
C171 H171 0.9500
C172 C173 1.39(5)
C173 C174 1.37(4)
C174 C175 1.41(4)
C174 C178 1.44(4)
C175 C176 1.35(4)
C175 H175 0.9500
C176 C177 1.45(4)
C176 H176 0.9500
C177 C179 1.40(4)
C178 H178 0.9500
C179 H179 0.9500
C180 C181 1.66(5)
C180 H18A 0.9900
C180 H18B 0.9900
C181 C186 1.37(2)
C181 C182 1.38(2)
C182 C183 1.39(2)
C182 H182 0.9500
C183 C184 1.37(2)
C183 H183 0.9500
C184 C185 1.37(2)
C184 H184 0.9500
C185 C186 1.37(2)
C185 H185 0.9500
C186 H186 0.9500
C187 C188 1.15(3)
C188 C189 1.48(4)
C189 C190 1.36(4)
C189 C193 1.37(4)
C190 C191 1.39(3)
C190 H190 0.9500
C191 C192 1.30(3)
C191 H191 0.9500
C192 C194 1.49(3)
C193 H193 0.9500
C194 H194 0.9500
C195 C196 1.51(3)
C195 H19A 0.9900
C195 H19B 0.9900
C196 C201 1.37(3)
C196 C197 1.43(3)
C197 C198 1.38(4)
C197 H197 0.9500
C198 C199 1.42(4)
C198 H198 0.9500
C199 C200 1.38(4)
C199 H199 0.9500
C200 C201 1.39(3)
C200 H200 0.9500
C201 H201 0.9500
C202 C207 1.41(2)
C202 C203 1.41(2)
C203 C204 1.42(2)
C203 H203 0.9500
C204 C205 1.41(2)
C204 H204 0.9500
C205 C206 1.41(2)
C205 H205 0.9500
C206 C207 1.41(2)
C206 H206 0.9500
C207 H207 0.9500
C208 C209 1.35(5)
C208 C213 1.45(5)
C209 C210 1.44(5)
C209 H209 0.9500
C210 C211 1.31(6)
C210 H210 0.9500
C211 C212 1.34(6)
C211 H211 0.9500
C212 C213 1.40(5)
C212 H212 0.9500
C213 H213 0.9500
C214 C215 1.52(4)
C214 H21A 0.9900
C214 H21B 0.9900
C215 C216 1.59(4)
C215 H21C 0.9900
C215 H21D 0.9900
C216 H21E 0.9900
C216 H21F 0.9900
C217 C222 1.381(18)
C217 C218 1.384(18)
C218 C219 1.379(18)
C218 H218 0.9500
C219 C220 1.368(18)
C219 H219 0.9500
C220 C221 1.374(18)
C220 H220 0.9500
C221 C222 1.383(18)
C221 H221 0.9500
C222 H222 0.9500
C223 C228 1.37(4)
C223 C224 1.42(4)
C224 C225 1.37(4)
C224 H224 0.9500
C225 C226 1.43(5)
C225 H225 0.9500
C226 C227 1.32(5)
C226 H226 0.9500
C227 C228 1.43(4)
C227 H227 0.9500
C228 H228 0.9500
B1 F3 1.34(4)
B1 F2 1.38(4)
B1 F4 1.39(4)
B1 F1 1.43(4)
B2 F7 1.458(19)
B2 F6 1.460(19)
B2 F8 1.479(19)
B2 F5 1.48(2)
B3 F12 1.50(2)
B3 F9 1.512(19)
B3 F11 1.514(19)
B3 F10 1.516(19)
B4 F13 1.47(2)
B4 F15 1.47(2)
B4 F14 1.48(2)
B4 F16 1.48(2)

loop_
_geom_torsion_atom_site_label_1
_geom_torsion_atom_site_label_2
_geom_torsion_atom_site_label_3
_geom_torsion_atom_site_label_4
_geom_torsion
C1 Pt1 P1 C31 -36(9)
C16 Pt1 P1 C31 37.2(13)
P2 Pt1 P1 C31 -149.3(12)
C1 Pt1 P1 C43 85(9)
C16 Pt1 P1 C43 158.1(13)
P2 Pt1 P1 C43 -28.4(12)
C1 Pt1 P1 C37A -154(9)
C16 Pt1 P1 C37A -81.1(15)
P2 Pt1 P1 C37A 92.3(14)
C1 Pt1 P1 C37B -155(9)
C16 Pt1 P1 C37B -81.9(12)
P2 Pt1 P1 C37B 91.5(10)
C1 Pt1 P2 C46 94.6(13)
C16 Pt1 P2 C46 22(8)
P1 Pt1 P2 C46 -90.9(10)
C1 Pt1 P2 C52 -24.8(13)
C16 Pt1 P2 C52 -97(8)
P1 Pt1 P2 C52 149.7(10)
C1 Pt1 P2 C45 -146.2(13)
C16 Pt1 P2 C45 141(8)
P1 Pt1 P2 C45 28.3(11)
C73 Pt2 P3 C88 -30.7(12)
C58 Pt2 P3 C88 -137(7)
P4 Pt2 P3 C88 146.9(10)
C73 Pt2 P3 C100 -150.2(12)
C58 Pt2 P3 C100 103(7)
P4 Pt2 P3 C100 27.4(9)
C73 Pt2 P3 C94 87.9(10)
C58 Pt2 P3 C94 -19(7)
P4 Pt2 P3 C94 -94.4(7)
C73 Pt2 P4 C103 -125(9)
C58 Pt2 P4 C103 -90.2(11)
P3 Pt2 P4 C103 84.9(9)
C73 Pt2 P4 C102 109(9)
C58 Pt2 P4 C102 144.5(13)
P3 Pt2 P4 C102 -40.4(11)
C73 Pt2 P4 C109 -4(9)
C58 Pt2 P4 C109 31.0(12)
P3 Pt2 P4 C109 -154.0(10)
C130 Pt3 P5 C157 145.3(15)
C115 Pt3 P5 C157 -150(5)
P6 Pt3 P5 C157 -27.4(13)
C130 Pt3 P5 C145 27.1(12)
C115 Pt3 P5 C145 92(5)
P6 Pt3 P5 C145 -145.6(9)
C130 Pt3 P5 C151 -90.1(12)
C115 Pt3 P5 C151 -25(5)
P6 Pt3 P5 C151 97.2(9)
C130 Pt3 P6 C160 180(100)
C115 Pt3 P6 C160 75.3(14)
P5 Pt3 P6 C160 -98.2(12)
C130 Pt3 P6 C166 61(6)
C115 Pt3 P6 C166 -43.9(12)
P5 Pt3 P6 C166 142.6(10)
C130 Pt3 P6 C159 -56(6)
C115 Pt3 P6 C159 -160.2(11)
P5 Pt3 P6 C159 26.3(9)
C172 Pt4 P7 C202 -16(10)
C187 Pt4 P7 C202 -43.8(15)
P8 Pt4 P7 C202 141.0(13)
C172 Pt4 P7 C208 107(10)
C187 Pt4 P7 C208 78.6(13)
P8 Pt4 P7 C208 -96.6(11)
C172 Pt4 P7 C214 -134(10)
C187 Pt4 P7 C214 -161.7(13)
P8 Pt4 P7 C214 23.1(10)
C172 Pt4 P8 C216 154.0(14)
C187 Pt4 P8 C216 -135(9)
P7 Pt4 P8 C216 -24.0(11)
C172 Pt4 P8 C223 33.9(15)
C187 Pt4 P8 C223 105(9)
P7 Pt4 P8 C223 -144.2(12)
C172 Pt4 P8 C217 -87.8(13)
C187 Pt4 P8 C217 -17(9)
P7 Pt4 P8 C217 94.2(10)
N6 Cu1 N1 C7 -161(17)
N2 Cu1 N1 C7 -177(3)
N5 Cu1 N1 C7 -72(3)
Cl1 Cu1 N1 C7 33(3)
N6 Cu1 N1 C6 18(19)
N2 Cu1 N1 C6 2.1(19)
N5 Cu1 N1 C6 106.8(19)
Cl1 Cu1 N1 C6 -148.2(18)
N6 Cu1 N2 C8 178.3(19)
N1 Cu1 N2 C8 -2.5(19)
N5 Cu1 N2 C8 -100(2)
Cl1 Cu1 N2 C8 78(2)
N6 Cu1 N2 C9 5(3)
N1 Cu1 N2 C9 -176(3)
N5 Cu1 N2 C9 87(3)
Cl1 Cu1 N2 C9 -96(3)
N4 Cu2 N3 C22 -173(2)
N7 Cu2 N3 C22 12(2)
N8 Cu2 N3 C22 95(2)
Cl2 Cu2 N3 C22 -84(2)
N4 Cu2 N3 C21 4.0(16)
N7 Cu2 N3 C21 -170.6(16)
N8 Cu2 N3 C21 -88.0(16)
Cl2 Cu2 N3 C21 93.1(15)
N7 Cu2 N4 C23 68(9)
N8 Cu2 N4 C23 102.4(18)
N3 Cu2 N4 C23 -1.9(17)
Cl2 Cu2 N4 C23 -108.7(17)
N7 Cu2 N4 C24 -129(8)
N8 Cu2 N4 C24 -94(2)
N3 Cu2 N4 C24 162(2)
Cl2 Cu2 N4 C24 54.8(19)
N6 Cu1 N5 C63 -0.5(18)
N1 Cu1 N5 C63 -177.6(18)
N2 Cu1 N5 C63 -93.6(19)
Cl1 Cu1 N5 C63 87.6(18)
N6 Cu1 N5 C64 -166(2)
N1 Cu1 N5 C64 17(2)
N2 Cu1 N5 C64 101(2)
Cl1 Cu1 N5 C64 -78(2)
N1 Cu1 N6 C65 88(19)
N2 Cu1 N6 C65 103(2)
N5 Cu1 N6 C65 -2(2)
Cl1 Cu1 N6 C65 -107(2)
N1 Cu1 N6 C66 -101(18)
N2 Cu1 N6 C66 -86(3)
N5 Cu1 N6 C66 169(3)
Cl1 Cu1 N6 C66 64(3)
N4 Cu2 N7 C79 -144(8)
N8 Cu2 N7 C79 -180(2)
N3 Cu2 N7 C79 -76(2)
Cl2 Cu2 N7 C79 32(2)
N4 Cu2 N7 C78 43(9)
N8 Cu2 N7 C78 8.3(16)
N3 Cu2 N7 C78 112.2(17)
Cl2 Cu2 N7 C78 -140.3(16)
N4 Cu2 N8 C80 177.4(16)
N7 Cu2 N8 C80 -5.9(16)
N3 Cu2 N8 C80 -100.9(16)
Cl2 Cu2 N8 C80 77.0(18)
N4 Cu2 N8 C81 -8(2)
N7 Cu2 N8 C81 168(2)
N3 Cu2 N8 C81 73(2)
Cl2 Cu2 N8 C81 -109(2)
N14 Cu3 N9 C120 84(7)
N10 Cu3 N9 C120 -6.0(19)
N13 Cu3 N9 C120 97.1(19)
Cl3 Cu3 N9 C120 -144.5(19)
N14 Cu3 N9 C121 -92(7)
N10 Cu3 N9 C121 179(2)
N13 Cu3 N9 C121 -78(2)
Cl3 Cu3 N9 C121 40(2)
N9 Cu3 N10 C122 6(2)
N14 Cu3 N10 C122 -166(2)
N13 Cu3 N10 C122 -84(2)
Cl3 Cu3 N10 C122 89(2)
N9 Cu3 N10 C123 -172(3)
N14 Cu3 N10 C123 16(3)
N13 Cu3 N10 C123 98(3)
Cl3 Cu3 N10 C123 -89(3)
N12 Cu4 N11 C136 -176.4(19)
N15 Cu4 N11 C136 4.4(19)
N16 Cu4 N11 C136 84.5(18)
Cl4 Cu4 N11 C136 -89.6(19)
N12 Cu4 N11 C135 5.7(15)
N15 Cu4 N11 C135 -173.4(15)
N16 Cu4 N11 C135 -93.3(15)
Cl4 Cu4 N11 C135 92.6(15)
N15 Cu4 N12 C137 1(7)
N11 Cu4 N12 C137 -4.9(18)
N16 Cu4 N12 C137 96.5(19)
Cl4 Cu4 N12 C137 -137.9(18)
N15 Cu4 N12 C138 173(5)
N11 Cu4 N12 C138 167(2)
N16 Cu4 N12 C138 -92(2)
Cl4 Cu4 N12 C138 34(2)
N9 Cu3 N13 C178 2(2)
N14 Cu3 N13 C178 180(2)
N10 Cu3 N13 C178 81(2)
Cl3 Cu3 N13 C178 -94(2)
N9 Cu3 N13 C177 -174.3(17)
N14 Cu3 N13 C177 3.9(17)
N10 Cu3 N13 C177 -94.8(17)
Cl3 Cu3 N13 C177 90.1(16)
N9 Cu3 N14 C179 17(8)
N10 Cu3 N14 C179 105(2)
N13 Cu3 N14 C179 3(2)
Cl3 Cu3 N14 C179 -115(2)
N9 Cu3 N14 C180 -180(100)
N10 Cu3 N14 C180 -92(3)
N13 Cu3 N14 C180 166(3)
Cl3 Cu3 N14 C180 48(3)
N12 Cu4 N15 C193 -86(6)
N11 Cu4 N15 C193 -81(2)
N16 Cu4 N15 C193 177(2)
Cl4 Cu4 N15 C193 53(2)
N12 Cu4 N15 C192 91(7)
N11 Cu4 N15 C192 97(2)
N16 Cu4 N15 C192 -6.3(19)
Cl4 Cu4 N15 C192 -130.3(19)
N12 Cu4 N16 C194 -168.5(16)
N15 Cu4 N16 C194 3.3(16)
N11 Cu4 N16 C194 -86.9(16)
Cl4 Cu4 N16 C194 88.0(16)
N12 Cu4 N16 C195 17(2)
N15 Cu4 N16 C195 -172(2)
N11 Cu4 N16 C195 98.2(19)
Cl4 Cu4 N16 C195 -86.9(19)
C16 Pt1 C1 C2 -78(16)
P1 Pt1 C1 C2 -5(24)
P2 Pt1 C1 C2 109(16)
Pt1 C1 C2 C3 -83(28)
C1 C2 C3 C4 -39(22)
C1 C2 C3 C7 148(20)
C2 C3 C4 C5 -176(3)
C7 C3 C4 C5 -2(5)
C3 C4 C5 C6 -7(6)
C4 C5 C6 C8 -176(3)
C4 C5 C6 N1 13(5)
C7 N1 C6 C5 -10(4)
Cu1 N1 C6 C5 171(2)
C7 N1 C6 C8 178(3)
Cu1 N1 C6 C8 -1(3)
C6 N1 C7 C3 1(5)
Cu1 N1 C7 C3 180(2)
C4 C3 C7 N1 6(5)
C2 C3 C7 N1 179(3)
C9 N2 C8 C6 177(3)
Cu1 N2 C8 C6 2(3)
C5 C6 C8 N2 -172(3)
N1 C6 C8 N2 -1(4)
C8 N2 C9 C10 119(3)
Cu1 N2 C9 C10 -68(3)
N2 C9 C10 C11 -24(4)
N2 C9 C10 C15 153(3)
C15 C10 C11 C12 7(5)
C9 C10 C11 C12 -176(3)
C10 C11 C12 C13 -4(5)
C11 C12 C13 C14 1(5)
C12 C13 C14 C15 -1(5)
C13 C14 C15 C10 3(5)
C11 C10 C15 C14 -6(5)
C9 C10 C15 C14 177(3)
C1 Pt1 C16 C17 123(17)
P1 Pt1 C16 C17 -51(17)
P2 Pt1 C16 C17 -164(12)
Pt1 C16 C17 C18 -164(12)
C16 C17 C18 C19 -41(20)
C16 C17 C18 C22 140(18)
C17 C18 C19 C20 179(3)
C22 C18 C19 C20 -2(4)
C18 C19 C20 C21 0(4)
C19 C20 C21 N3 2(4)
C19 C20 C21 C23 -171(2)
C22 N3 C21 C20 -1(4)
Cu2 N3 C21 C20 -179(2)
C22 N3 C21 C23 172(2)
Cu2 N3 C21 C23 -5(3)
C21 N3 C22 C18 0(4)
Cu2 N3 C22 C18 176.4(18)
C19 C18 C22 N3 2(4)
C17 C18 C22 N3 -179(3)
C24 N4 C23 C21 -167(2)
Cu2 N4 C23 C21 -1(3)
C20 C21 C23 N4 178(2)
N3 C21 C23 N4 4(3)
C23 N4 C24 C25 -140(2)
Cu2 N4 C24 C25 56(3)
N4 C24 C25 C26 -79(3)
N4 C24 C25 C30 109(3)
C30 C25 C26 C27 0(4)
C24 C25 C26 C27 -173(2)
C25 C26 C27 C28 1(4)
C26 C27 C28 C29 -4(5)
C27 C28 C29 C30 6(5)
C28 C29 C30 C25 -6(4)
C26 C25 C30 C29 3(4)
C24 C25 C30 C29 176(2)
C43 P1 C31 C32 117(2)
C37A P1 C31 C32 20(3)
C37B P1 C31 C32 -9(3)
Pt1 P1 C31 C32 -117(2)
C43 P1 C31 C36 -65(2)
C37A P1 C31 C36 -162(2)
C37B P1 C31 C36 169(2)
Pt1 P1 C31 C36 61(2)
C36 C31 C32 C33 -5(4)
P1 C31 C32 C33 173(2)
C31 C32 C33 C34 6(4)
C32 C33 C34 C35 -3(5)
C33 C34 C35 C36 -1(4)
C32 C31 C36 C35 2(4)
P1 C31 C36 C35 -177(2)
C34 C35 C36 C31 1(4)
C31 P1 C37A C38A 50(2)
C43 P1 C37A C38A -57(2)
C37B P1 C37A C38A 175(4)
Pt1 P1 C37A C38A 173.4(14)
C31 P1 C37A C42A -136.8(16)
C43 P1 C37A C42A 115.4(17)
C37B P1 C37A C42A -12(2)
Pt1 P1 C37A C42A -14(2)
C42A C37A C38A C39A 0.0
P1 C37A C38A C39A 172(3)
C37A C38A C39A C40A 0.0
C38A C39A C40A C41A 0.0
C39A C40A C41A C42A 0.0
C40A C41A C42A C37A 0.0
C38A C37A C42A C41A 0.0
P1 C37A C42A C41A -174(2)
C31 P1 C37B C38B -62(2)
C43 P1 C37B C38B 175.7(18)
C37A P1 C37B C38B -125(4)
Pt1 P1 C37B C38B 53.5(19)
C31 P1 C37B C42B 116.3(19)
C43 P1 C37B C42B -6(2)
C37A P1 C37B C42B 53(3)
Pt1 P1 C37B C42B -128.6(17)
C42B C37B C38B C39B 0.0
P1 C37B C38B C39B 178(3)
C37B C38B C39B C40B 0.0
C38B C39B C40B C41B 0.0
C39B C40B C41B C42B 0.0
C40B C41B C42B C37B 0.0
C38B C37B C42B C41B 0.0
P1 C37B C42B C41B -178(3)
C31 P1 C43 C44 173(2)
C37A P1 C43 C44 -88(2)
C37B P1 C43 C44 -60(2)
Pt1 P1 C43 C44 51(2)
P1 C43 C44 C45 -72(3)
C43 C44 C45 P2 72(3)
C46 P2 C45 C44 71(2)
C52 P2 C45 C44 -180(2)
Pt1 P2 C45 C44 -51(2)
C52 P2 C46 C47 121.3(18)
C45 P2 C46 C47 -130.6(18)
Pt1 P2 C46 C47 -6(2)
C52 P2 C46 C51 -68(3)
C45 P2 C46 C51 40(3)
Pt1 P2 C46 C51 165(2)
C51 C46 C47 C48 3(2)
P2 C46 C47 C48 174(2)
C46 C47 C48 C49 1(2)
C47 C48 C49 C50 -2(4)
C48 C49 C50 C51 -1(5)
C47 C46 C51 C50 -6(4)
P2 C46 C51 C50 -177(3)
C49 C50 C51 C46 5(5)
C46 P2 C52 C53 1(2)
C45 P2 C52 C53 -109(2)
Pt1 P2 C52 C53 124(2)
C46 P2 C52 C57 175(2)
C45 P2 C52 C57 65(2)
Pt1 P2 C52 C57 -62(2)
C57 C52 C53 C54 5(4)
P2 C52 C53 C54 179(2)
C52 C53 C54 C55 -4(4)
C53 C54 C55 C56 3(5)
C54 C55 C56 C57 -2(5)
C53 C52 C57 C56 -4(4)
P2 C52 C57 C56 -179(2)
C55 C56 C57 C52 3(4)
C73 Pt2 C58 C59 -178(100)
P3 Pt2 C58 C59 -72(20)
P4 Pt2 C58 C59 4(17)
Pt2 C58 C59 C60 -48(56)
C58 C59 C60 C61 146(44)
C58 C59 C60 C64 -42(46)
C59 C60 C61 C62 179(2)
C64 C60 C61 C62 7(4)
C60 C61 C62 C63 -11(4)
C61 C62 C63 N5 14(4)
C61 C62 C63 C65 -169(2)
C64 N5 C63 C62 -12(4)
Cu1 N5 C63 C62 179(2)
C64 N5 C63 C65 171(2)
Cu1 N5 C63 C65 3(3)
C63 N5 C64 C60 7(4)
Cu1 N5 C64 C60 172.2(18)
C61 C60 C64 N5 -5(4)
C59 C60 C64 N5 -177(2)
C66 N6 C65 C63 -168(3)
Cu1 N6 C65 C63 4(4)
C62 C63 C65 N6 178(3)
N5 C63 C65 N6 -5(4)
C65 N6 C66 C67 -146(3)
Cu1 N6 C66 C67 43(4)
N6 C66 C67 C72 -72(4)
N6 C66 C67 C68 111(3)
C72 C67 C68 C69 0(2)
C66 C67 C68 C69 177(2)
C67 C68 C69 C70 2(2)
C68 C69 C70 C71 -3(4)
C69 C70 C71 C72 2(4)
C68 C67 C72 C71 -1(3)
C66 C67 C72 C71 -178(3)
C70 C71 C72 C67 0(4)
C58 Pt2 C73 C74 -94(41)
P3 Pt2 C73 C74 91(41)
P4 Pt2 C73 C74 -59(45)
Pt2 C73 C74 C75 45(100)
C73 C74 C75 C76 -145(100)
C73 C74 C75 C79 38(100)
C79 C75 C76 C77 -7(3)
C74 C75 C76 C77 176(2)
C75 C76 C77 C78 5(4)
C79 N7 C78 C80 178(2)
Cu2 N7 C78 C80 -10(3)
C79 N7 C78 C77 5(3)
Cu2 N7 C78 C77 177.2(18)
C76 C77 C78 N7 -4(4)
C76 C77 C78 C80 -177(2)
C78 N7 C79 C75 -7(3)
Cu2 N7 C79 C75 -178.4(17)
C76 C75 C79 N7 8(3)
C74 C75 C79 N7 -175(2)
C81 N8 C80 C78 -172(2)
Cu2 N8 C80 C78 3(3)
N7 C78 C80 N8 5(3)
C77 C78 C80 N8 178(2)
C80 N8 C81 C82 107(2)
Cu2 N8 C81 C82 -67(3)
N8 C81 C82 C83 148.1(18)
N8 C81 C82 C87 -37(3)
C87 C82 C83 C84 2.4(18)
C81 C82 C83 C84 178(2)
C82 C83 C84 C85 0(2)
C83 C84 C85 C86 -1(4)
C84 C85 C86 C87 -2(4)
C85 C86 C87 C82 5(4)
C83 C82 C87 C86 -5(3)
C81 C82 C87 C86 179(2)
C100 P3 C88 C93 -77(2)
C94 P3 C88 C93 33(2)
Pt2 P3 C88 C93 155.1(17)
C100 P3 C88 C89 92(2)
C94 P3 C88 C89 -157(2)
Pt2 P3 C88 C89 -36(2)
C93 C88 C89 C90 4(4)
P3 C88 C89 C90 -165(2)
C88 C89 C90 C91 -8(4)
C89 C90 C91 C92 6(5)
C90 C91 C92 C93 -1(4)
C89 C88 C93 C92 0(4)
P3 C88 C93 C92 170(2)
C91 C92 C93 C88 -2(4)
C88 P3 C94 C95 -105.4(18)
C100 P3 C94 C95 -1(2)
Pt2 P3 C94 C95 125.8(15)
C88 P3 C94 C99 73(2)
C100 P3 C94 C99 177.7(18)
Pt2 P3 C94 C99 -56(2)
C99 C94 C95 C96 -1(2)
P3 C94 C95 C96 178(2)
C94 C95 C96 C97 -2(2)
C95 C96 C97 C98 7(4)
C96 C97 C98 C99 -8(5)
C97 C98 C99 C94 6(4)
C95 C94 C99 C98 -1(3)
P3 C94 C99 C98 -180(2)
C88 P3 C100 C101 -177(2)
C94 P3 C100 C101 76(2)
Pt2 P3 C100 C101 -47(2)
P3 C100 C101 C102 70(2)
C100 C101 C102 P4 -80(2)
C103 P4 C102 C101 -58.0(16)
C109 P4 C102 C101 -169.4(16)
Pt2 P4 C102 C101 69.5(16)
C102 P4 C103 C104 129.6(16)
C109 P4 C103 C104 -123.4(16)
Pt2 P4 C103 C104 1.4(18)
C102 P4 C103 C108 -46(2)
C109 P4 C103 C108 60(2)
Pt2 P4 C103 C108 -174.7(16)
C108 C103 C104 C105 0.3(18)
P4 C103 C104 C105 -176.0(19)
C103 C104 C105 C106 -2.5(19)
C104 C105 C106 C107 3(4)
C105 C106 C107 C108 -2(4)
C106 C107 C108 C103 -1(4)
C104 C103 C108 C107 2(3)
P4 C103 C108 C107 178(2)
C103 P4 C109 C114 -166(2)
C102 P4 C109 C114 -53(2)
Pt2 P4 C109 C114 69(2)
C103 P4 C109 C110 17(2)
C102 P4 C109 C110 130(2)
Pt2 P4 C109 C110 -108(2)
C114 C109 C110 C111 -3(4)
P4 C109 C110 C111 174.3(19)
C109 C110 C111 C112 4(4)
C110 C111 C112 C113 -3(4)
C111 C112 C113 C114 2(4)
C112 C113 C114 C109 -1(4)
C110 C109 C114 C113 2(4)
P4 C109 C114 C113 -176(2)
C130 Pt3 C115 C116 24(9)
P6 Pt3 C115 C116 -163(9)
P5 Pt3 C115 C116 -41(13)
Pt3 C115 C116 C117 -161(8)
C115 C116 C117 C121 -53(14)
C115 C116 C117 C118 125(13)
C121 C117 C118 C119 -2(3)
C116 C117 C118 C119 180(2)
C117 C118 C119 C120 5(4)
C118 C119 C120 N9 -7(4)
C118 C119 C120 C122 179(2)
C121 N9 C120 C119 6(4)
Cu3 N9 C120 C119 -169(2)
C121 N9 C120 C122 -179(2)
Cu3 N9 C120 C122 5(3)
C118 C117 C121 N9 1(4)
C116 C117 C121 N9 179(2)
C120 N9 C121 C117 -3(3)
Cu3 N9 C121 C117 172.3(17)
C123 N10 C122 C120 174(3)
Cu3 N10 C122 C120 -4(4)
C119 C120 C122 N10 175(3)
N9 C120 C122 N10 0(4)
C122 N10 C123 C124 106(3)
Cu3 N10 C123 C124 -76(4)
N10 C123 C124 C129 -13(4)
N10 C123 C124 C125 165(2)
C129 C124 C125 C126 1(2)
C123 C124 C125 C126 -177(3)
C124 C125 C126 C127 0(2)
C125 C126 C127 C128 -1(4)
C126 C127 C128 C129 0(4)
C125 C124 C129 C128 -2(4)
C123 C124 C129 C128 176(3)
C127 C128 C129 C124 2(5)
C115 Pt3 C130 C131 22(8)
P6 Pt3 C130 C131 -83(11)
P5 Pt3 C130 C131 -165(8)
Pt3 C130 C131 C132 127(15)
C130 C131 C132 C133 3(18)
C130 C131 C132 C136 178(100)
C136 C132 C133 C134 1(3)
C131 C132 C133 C134 175(2)
C132 C133 C134 C135 -3(4)
C136 N11 C135 C134 1(3)
Cu4 N11 C135 C134 179.0(19)
C136 N11 C135 C137 176(2)
Cu4 N11 C135 C137 -6(2)
C133 C134 C135 N11 3(4)
C133 C134 C135 C137 -172(2)
C135 N11 C136 C132 -4(3)
Cu4 N11 C136 C132 178.7(14)
C133 C132 C136 N11 3(3)
C131 C132 C136 N11 -171.4(19)
C138 N12 C137 C135 -169(2)
Cu4 N12 C137 C135 3(3)
N11 C135 C137 N12 2(3)
C134 C135 C137 N12 177(2)
C137 N12 C138 C139 -117(3)
Cu4 N12 C138 C139 72(3)
N12 C138 C139 C140 82(3)
N12 C138 C139 C144 -102(3)
C144 C139 C140 C141 1(2)
C138 C139 C140 C141 177(3)
C139 C140 C141 C142 0(2)
C140 C141 C142 C143 0(4)
C141 C142 C143 C144 -2(5)
C140 C139 C144 C143 -3(3)
C138 C139 C144 C143 -179(2)
C142 C143 C144 C139 3(5)
C157 P5 C145 C150 105(2)
C151 P5 C145 C150 -8(2)
Pt3 P5 C145 C150 -126.7(19)
C157 P5 C145 C146 -71(2)
C151 P5 C145 C146 175.5(18)
Pt3 P5 C145 C146 57(2)
C150 C145 C146 C147 3(3)
P5 C145 C146 C147 179.5(19)
C145 C146 C147 C148 -5(4)
C146 C147 C148 C149 3(4)
C147 C148 C149 C150 1(4)
C148 C149 C150 C145 -2(4)
C146 C145 C150 C149 1(3)
P5 C145 C150 C149 -176.0(19)
C157 P5 C151 C152 -28(2)
C145 P5 C151 C152 78.0(19)
Pt3 P5 C151 C152 -158.1(15)
C157 P5 C151 C156 145(2)
C145 P5 C151 C156 -108(2)
Pt3 P5 C151 C156 16(3)
C156 C151 C152 C153 1(2)
P5 C151 C152 C153 175(2)
C151 C152 C153 C154 -2(2)
C152 C153 C154 C155 3(4)
C153 C154 C155 C156 -4(5)
C152 C151 C156 C155 -2(4)
P5 C151 C156 C155 -176(2)
C154 C155 C156 C151 3(5)
C145 P5 C157 C158 175.1(19)
C151 P5 C157 C158 -75(2)
Pt3 P5 C157 C158 49(2)
P5 C157 C158 C159 -73(3)
C157 C158 C159 P6 73(3)
C160 P6 C159 C158 80(2)
C166 P6 C159 C158 -173(2)
Pt3 P6 C159 C158 -52(2)
C166 P6 C160 C165 -46(3)
C159 P6 C160 C165 62(3)
Pt3 P6 C160 C165 -168(2)
C166 P6 C160 C161 138(3)
C159 P6 C160 C161 -114(3)
Pt3 P6 C160 C161 16(3)
C165 C160 C161 C162 -2(5)
P6 C160 C161 C162 175(3)
C160 C161 C162 C163 5(6)
C161 C162 C163 C164 -4(6)
C162 C163 C164 C165 0(6)
C163 C164 C165 C160 3(5)
C161 C160 C165 C164 -2(5)
P6 C160 C165 C164 -178(3)
C160 P6 C166 C167 -33(3)
C159 P6 C166 C167 -141(2)
Pt3 P6 C166 C167 95(2)
C160 P6 C166 C171 158(2)
C159 P6 C166 C171 50(2)
Pt3 P6 C166 C171 -74(2)
C171 C166 C167 C168 -4(4)
P6 C166 C167 C168 -173(2)
C166 C167 C168 C169 -1(4)
C167 C168 C169 C170 5(5)
C168 C169 C170 C171 -2(5)
C167 C166 C171 C170 7(4)
P6 C166 C171 C170 176(2)
C169 C170 C171 C166 -3(5)
C187 Pt4 C172 C173 52(19)
P8 Pt4 C172 C173 -133(19)
P7 Pt4 C172 C173 24(27)
Pt4 C172 C173 C174 29(48)
C172 C173 C174 C175 66(33)
C172 C173 C174 C178 -113(32)
C173 C174 C175 C176 173(3)
C178 C174 C175 C176 -8(4)
C174 C175 C176 C177 6(4)
C178 N13 C177 C179 174(2)
Cu3 N13 C177 C179 -10(3)
C178 N13 C177 C176 4(4)
Cu3 N13 C177 C176 -179.2(19)
C175 C176 C177 N13 -4(4)
C175 C176 C177 C179 -172(3)
C177 N13 C178 C174 -7(4)
Cu3 N13 C178 C174 177.2(18)
C173 C174 C178 N13 -172(3)
C175 C174 C178 N13 9(4)
C180 N14 C179 C177 -176(3)
Cu3 N14 C179 C177 -10(4)
N13 C177 C179 N14 14(4)
C176 C177 C179 N14 -177(3)
C179 N14 C180 C181 -140(3)
Cu3 N14 C180 C181 57(4)
N14 C180 C181 C186 98(3)
N14 C180 C181 C182 -83(4)
C186 C181 C182 C183 -1(2)
C180 C181 C182 C183 -179(3)
C181 C182 C183 C184 2(2)
C182 C183 C184 C185 -4(5)
C183 C184 C185 C186 4(6)
C184 C185 C186 C181 -3(5)
C182 C181 C186 C185 2(5)
C180 C181 C186 C185 180(3)
C172 Pt4 C187 C188 -1(51)
P8 Pt4 C187 C188 -72(54)
P7 Pt4 C187 C188 176(100)
Pt4 C187 C188 C189 58(81)
C187 C188 C189 C190 -80(46)
C187 C188 C189 C193 105(46)
C193 C189 C190 C191 0(5)
C188 C189 C190 C191 -175(3)
C189 C190 C191 C192 0(5)
C190 C191 C192 N15 0(4)
C190 C191 C192 C194 174(3)
C193 N15 C192 C191 -1(4)
Cu4 N15 C192 C191 -178(2)
C193 N15 C192 C194 -174(2)
Cu4 N15 C192 C194 8(3)
C192 N15 C193 C189 0(4)
Cu4 N15 C193 C189 178(2)
C190 C189 C193 N15 0(4)
C188 C189 C193 N15 176(3)
C195 N16 C194 C192 176(2)
Cu4 N16 C194 C192 0(3)
C191 C192 C194 N16 -179(3)
N15 C192 C194 N16 -5(3)
C194 N16 C195 C196 103(2)
Cu4 N16 C195 C196 -82(2)
N16 C195 C196 C201 -12(3)
N16 C195 C196 C197 173(2)
C201 C196 C197 C198 1(4)
C195 C196 C197 C198 176(3)
C196 C197 C198 C199 -3(5)
C197 C198 C199 C200 2(5)
C198 C199 C200 C201 0(4)
C197 C196 C201 C200 1(4)
C195 C196 C201 C200 -173(2)
C199 C200 C201 C196 -2(4)
C208 P7 C202 C207 -17(3)
C214 P7 C202 C207 -123(2)
Pt4 P7 C202 C207 111(2)
C208 P7 C202 C203 164.8(18)
C214 P7 C202 C203 58(2)
Pt4 P7 C202 C203 -67.8(18)
C207 C202 C203 C204 -1.5(19)
P7 C202 C203 C204 177(2)
C202 C203 C204 C205 2(2)
C203 C204 C205 C206 -6(4)
C204 C205 C206 C207 9(5)
C205 C206 C207 C202 -8(5)
C203 C202 C207 C206 4(4)
P7 C202 C207 C206 -174(2)
C202 P7 C208 C209 -51(3)
C214 P7 C208 C209 56(3)
Pt4 P7 C208 C209 -177(2)
C202 P7 C208 C213 133(2)
C214 P7 C208 C213 -120(2)
Pt4 P7 C208 C213 7(3)
C213 C208 C209 C210 -4(5)
P7 C208 C209 C210 180(2)
C208 C209 C210 C211 9(5)
C209 C210 C211 C212 -13(7)
C210 C211 C212 C213 12(7)
C211 C212 C213 C208 -6(6)
C209 C208 C213 C212 2(5)
P7 C208 C213 C212 178(3)
C202 P7 C214 C215 -174(2)
C208 P7 C214 C215 77(3)
Pt4 P7 C214 C215 -50(2)
P7 C214 C215 C216 76(3)
C214 C215 C216 P8 -76(3)
C223 P8 C216 C215 178(2)
C217 P8 C216 C215 -72(2)
Pt4 P8 C216 C215 50(3)
C216 P8 C217 C222 153(2)
C223 P8 C217 C222 -101(2)
Pt4 P8 C217 C222 26(2)
C216 P8 C217 C218 -23(2)
C223 P8 C217 C218 83.5(18)
Pt4 P8 C217 C218 -149.5(14)
C222 C217 C218 C219 1(2)
P8 C217 C218 C219 177(2)
C217 C218 C219 C220 -1(2)
C218 C219 C220 C221 1(4)
C219 C220 C221 C222 -2(4)
C218 C217 C222 C221 -2(4)
P8 C217 C222 C221 -178(2)
C220 C221 C222 C217 2(4)
C216 P8 C223 C228 -83(3)
C217 P8 C223 C228 169(2)
Pt4 P8 C223 C228 46(3)
C216 P8 C223 C224 94(3)
C217 P8 C223 C224 -14(3)
Pt4 P8 C223 C224 -137(2)
C228 C223 C224 C225 5(4)
P8 C223 C224 C225 -172(2)
C223 C224 C225 C226 -6(5)
C224 C225 C226 C227 8(5)
C225 C226 C227 C228 -10(5)
C224 C223 C228 C227 -7(5)
P8 C223 C228 C227 170(3)
C226 C227 C228 C223 9(5)

loop_
_platon_squeeze_void_nr
_platon_squeeze_void_average_x
_platon_squeeze_void_average_y
_platon_squeeze_void_average_z
_platon_squeeze_void_volume
_platon_squeeze_void_count_electrons
_platon_squeeze_void_content
1 -0.500 0.500 0.500 1496 465 ' '
2 0.083 0.230 0.192 13 4 ' '
3 0.229 0.948 0.540 96 28 ' '
4 0.230 0.416 0.984 70 26 ' '
5 0.222 0.695 0.835 96 33 ' '
6 0.770 0.052 0.460 96 29 ' '
7 0.770 0.584 1.016 70 21 ' '
8 0.777 0.305 0.164 96 34 ' '
9 0.916 0.769 0.808 13 3 ' '
